data_7003488
loop_
_publ_author_name
'Clegg, Jack K.'
'Bray, David J.'
'Gloe, Kerstin'
'Gloe, Karsten'
'Jolliffe, Katrina A.'
'Lawrance, Geoffrey A.'
'Lindoy, Leonard F.'
'Meehan, George V.'
'Wenzel, Marco'

_publ_section_title
;
 Synthetic, structural, electrochemical and solvent extraction studies
 of neutral trinuclear Co(ii), Ni(ii), Cu(ii) and Zn(ii) metallocycles
 and tetrahedral tetranuclear Fe(iii) species incorporating
 1,4-aryl-linked bis-\b-diketonato ligands
;
_journal_issue 10
_journal_name_full 'Dalton Transactions'
_journal_page_first 1331
_journal_page_last 1340
_journal_paper_doi 10.1039/b716653b
_journal_year 2008
_chemical_formula_moiety '(C90 H102 N6 Ni3 O12), 3.5(C5 H5 N)'
_chemical_formula_sum 'C107.5 H119.5 N9.5 Ni3 O12'
_chemical_formula_weight 1912.76
_chemical_name_systematic
;
?
;
_space_group_IT_number 2
_symmetry_cell_setting triclinic
_symmetry_Int_Tables_number 2
_symmetry_space_group_name_Hall '-P 1'
_symmetry_space_group_name_H-M 'P -1'
_atom_sites_solution_hydrogens geom
_atom_sites_solution_primary direct
_atom_sites_solution_secondary difmap
_audit_creation_method SHELXL-97
_cell_angle_alpha 104.688(8)
_cell_angle_beta 93.275(8)
_cell_angle_gamma 98.843(7)
_cell_formula_units_Z 2
_cell_length_a 8.9493(10)
_cell_length_b 23.585(3)
_cell_length_c 26.145(3)
_cell_measurement_reflns_used 3927
_cell_measurement_temperature 100(2)
_cell_measurement_theta_max 18.026
_cell_measurement_theta_min 2.34
_cell_volume 5247.9(11)
_computing_cell_refinement 'SAINT (Bruker-Nonius, 2003)'
_computing_data_collection 'APEX (Bruker-Nonius, 2003)'
_computing_data_reduction 'SAINT (Bruker-Nonius, 2003), XPREP (Bruker-Nonius, 2003)'
_computing_molecular_graphics
;ORTEP-3 (Farrugia, 1997)
WINGX-32 (Farrugia, 1999)
;
_computing_publication_material 'enCIFer 1.1 (CCDC, 2005)'
_computing_structure_refinement 'SHELXL-97 (Sheldrick, 1997)'
_computing_structure_solution 'SIR97 (Altomare, et. al. 1997)'
_diffrn_ambient_temperature 100(2)
_diffrn_measured_fraction_theta_full 0.998
_diffrn_measured_fraction_theta_max 0.998
_diffrn_measurement_device_type APEXII-FR591
_diffrn_measurement_method \w+\f
_diffrn_radiation_monochromator graphite
_diffrn_radiation_source 'rotating anode'
_diffrn_radiation_type MoK\a
_diffrn_radiation_wavelength 0.71073
_diffrn_reflns_av_R_equivalents 0.2848
_diffrn_reflns_av_sigmaI/netI 0.1526
_diffrn_reflns_limit_h_max 9
_diffrn_reflns_limit_h_min -9
_diffrn_reflns_limit_k_max 24
_diffrn_reflns_limit_k_min -24
_diffrn_reflns_limit_l_max 27
_diffrn_reflns_limit_l_min -27
_diffrn_reflns_number 127447
_diffrn_reflns_theta_full 22.00
_diffrn_reflns_theta_max 22.00
_diffrn_reflns_theta_min 1.37
_diffrn_standards_decay_% 0
_diffrn_standards_interval_count 0
_diffrn_standards_interval_time 0
_diffrn_standards_number 0
_exptl_absorpt_coefficient_mu 0.594
_exptl_absorpt_correction_T_max 0.988
_exptl_absorpt_correction_T_min 0.456
_exptl_absorpt_correction_type multi-scan
_exptl_absorpt_process_details 'SADABS (Sheldrick, 2003)'
_exptl_crystal_colour yellow
_exptl_crystal_density_diffrn 1.210
_exptl_crystal_density_method 'not measured'
_exptl_crystal_description needle
_exptl_crystal_F_000 2022
_exptl_crystal_size_max 0.300
_exptl_crystal_size_mid 0.110
_exptl_crystal_size_min 0.020
_refine_diff_density_max 0.930
_refine_diff_density_min -1.526
_refine_diff_density_rms 0.120
_refine_ls_extinction_coef 0.0032(6)
_refine_ls_extinction_expression Fc^*^=kFc[1+0.001xFc^2^\l^3^/sin(2\q)]^-1/4^
_refine_ls_extinction_method SHELXL
_refine_ls_goodness_of_fit_ref 0.947
_refine_ls_hydrogen_treatment constr
_refine_ls_matrix_type full
_refine_ls_number_parameters 1048
_refine_ls_number_reflns 12860
_refine_ls_number_restraints 783
_refine_ls_restrained_S_all 0.956
_refine_ls_R_factor_all 0.1943
_refine_ls_R_factor_gt 0.0913
_refine_ls_shift/su_max 0.000
_refine_ls_shift/su_mean 0.000
_refine_ls_structure_factor_coef Fsqd
_refine_ls_weighting_details 'calc w=1/[\s^2^(Fo^2^)+(0.1690P)^2^+0.0000P] where P=(Fo^2^+2Fc^2^)/3'
_refine_ls_weighting_scheme calc
_refine_ls_wR_factor_gt 0.2253
_refine_ls_wR_factor_ref 0.2723
_reflns_number_gt 6417
_reflns_number_total 12860
_reflns_threshold_expression >2sigma(I)
_cod_data_source_file b716653b.txt
_cod_data_source_block lj222sad
_cod_depositor_comments
;
The following automatic conversions were performed:
data name '_symmetry_intl_tables_number' replaced with
'_symmetry_Int_Tables_number' as specified in the replacement file
'/home/antanas/src/cod-tools/trunk/data/replacement-values/replacement_tags.lst'.

Automatic conversion script
Id: cif_correct_tags 4998 2017-03-02 13:24:31Z antanas 
;
_cod_original_cell_volume 5247.8(11)
_cod_original_sg_symbol_H-M P-1
_cod_original_formula_sum 'C107.50 H119.50 N9.50 Ni3 O12'
_cod_database_code 7003488

loop_
_symmetry_equiv_pos_as_xyz
'x, y, z'
'-x, -y, -z'

loop_
_atom_site_label
_atom_site_type_symbol
_atom_site_fract_x
_atom_site_fract_y
_atom_site_fract_z
_atom_site_U_iso_or_equiv
_atom_site_adp_type
_atom_site_occupancy
_atom_site_symmetry_multiplicity
_atom_site_calc_flag
_atom_site_refinement_flags
_atom_site_disorder_assembly
_atom_site_disorder_group
C1 C -0.1327(13) -0.2264(5) 0.2438(5) 0.067(3) Uani 1 1 d U . .
H1A H -0.1375 -0.2659 0.2499 0.100 Uiso 1 1 calc R . .
H1B H -0.1909 -0.2298 0.2099 0.100 Uiso 1 1 calc R . .
H1C H -0.1759 -0.2007 0.2727 0.100 Uiso 1 1 calc R . .
C2 C 0.0967(12) -0.2353(4) 0.1940(4) 0.047(3) Uani 1 1 d U . .
H2A H 0.2001 -0.2160 0.1914 0.071 Uiso 1 1 calc R . .
H2B H 0.0317 -0.2379 0.1618 0.071 Uiso 1 1 calc R . .
H2C H 0.0989 -0.2755 0.1978 0.071 Uiso 1 1 calc R . .
C3 C 0.1270(14) -0.2006(5) 0.2914(4) 0.063(3) Uani 1 1 d U . .
H3A H 0.0863 -0.1783 0.3229 0.094 Uiso 1 1 calc R . .
H3B H 0.2328 -0.1824 0.2907 0.094 Uiso 1 1 calc R . .
H3C H 0.1227 -0.2419 0.2927 0.094 Uiso 1 1 calc R . .
C4 C 0.0339(11) -0.1991(4) 0.2422(4) 0.036(2) Uani 1 1 d U . .
C5 C 0.0306(10) -0.1360(4) 0.2348(4) 0.0328(9) Uani 1 1 d U . .
C6 C 0.0839(10) -0.0855(4) 0.2784(4) 0.0328(9) Uani 1 1 d U . .
H6 H 0.1116 -0.0924 0.3116 0.039 Uiso 1 1 calc R . .
C7 C 0.0990(10) -0.0255(4) 0.2758(4) 0.0328(9) Uani 1 1 d U . .
C8 C 0.1742(10) 0.0227(4) 0.3254(4) 0.031(2) Uani 1 1 d U . .
C9 C 0.2664(12) 0.0145(4) 0.3652(4) 0.044(3) Uani 1 1 d U . .
H9 H 0.2897 -0.0241 0.3623 0.053 Uiso 1 1 calc R . .
C10 C 0.3273(11) 0.0596(4) 0.4094(4) 0.041(3) Uani 1 1 d U . .
H10 H 0.3919 0.0519 0.4360 0.049 Uiso 1 1 calc R . .
C11 C 0.2943(10) 0.1164(4) 0.4152(3) 0.026(2) Uani 1 1 d U . .
C12 C 0.2085(11) 0.1260(4) 0.3742(4) 0.036(2) Uani 1 1 d U . .
H12 H 0.1912 0.1653 0.3763 0.043 Uiso 1 1 calc R . .
C13 C 0.1461(11) 0.0808(4) 0.3298(4) 0.037(2) Uani 1 1 d U . .
H13 H 0.0849 0.0889 0.3024 0.044 Uiso 1 1 calc R . .
C14 C 0.3483(10) 0.1675(4) 0.4648(3) 0.0314(9) Uani 1 1 d U . .
C15 C 0.3693(10) 0.1543(4) 0.5131(3) 0.0314(9) Uani 1 1 d U . .
H15 H 0.3629 0.1134 0.5119 0.038 Uiso 1 1 calc R . .
C16 C 0.3994(10) 0.1956(4) 0.5644(3) 0.0314(9) Uani 1 1 d U . .
C17 C 0.4102(11) 0.1725(4) 0.6135(3) 0.035(2) Uani 1 1 d U . .
C18 C 0.5304(11) 0.1313(4) 0.6104(4) 0.043(3) Uani 1 1 d U . .
H18A H 0.5473 0.1227 0.6448 0.065 Uiso 1 1 calc R . .
H18B H 0.6260 0.1512 0.6015 0.065 Uiso 1 1 calc R . .
H18C H 0.4940 0.0941 0.5829 0.065 Uiso 1 1 calc R . .
C19 C 0.2560(11) 0.1381(4) 0.6196(4) 0.046(3) Uani 1 1 d U . .
H19A H 0.1785 0.1632 0.6197 0.069 Uiso 1 1 calc R . .
H19B H 0.2613 0.1267 0.6531 0.069 Uiso 1 1 calc R . .
H19C H 0.2293 0.1022 0.5898 0.069 Uiso 1 1 calc R . .
C20 C 0.4608(12) 0.2257(4) 0.6635(4) 0.044(3) Uani 1 1 d U . .
H20A H 0.3871 0.2529 0.6668 0.066 Uiso 1 1 calc R . .
H20B H 0.5611 0.2470 0.6600 0.066 Uiso 1 1 calc R . .
H20C H 0.4662 0.2109 0.6953 0.066 Uiso 1 1 calc R . .
C21 C 0.5215(11) 0.4746(5) 0.6368(4) 0.050(3) Uani 1 1 d U . .
H21A H 0.5350 0.4376 0.6456 0.075 Uiso 1 1 calc R . .
H21B H 0.5468 0.5080 0.6688 0.075 Uiso 1 1 calc R . .
H21C H 0.5885 0.4813 0.6098 0.075 Uiso 1 1 calc R . .
C22 C 0.3361(12) 0.5292(4) 0.6058(4) 0.043(3) Uani 1 1 d U . .
H22A H 0.3612 0.5607 0.6391 0.065 Uiso 1 1 calc R . .
H22B H 0.2299 0.5268 0.5925 0.065 Uiso 1 1 calc R . .
H22C H 0.4027 0.5385 0.5794 0.065 Uiso 1 1 calc R . .
C23 C 0.2532(11) 0.4538(4) 0.6555(4) 0.041(3) Uani 1 1 d U . .
H23A H 0.2748 0.4174 0.6636 0.062 Uiso 1 1 calc R . .
H23B H 0.1472 0.4475 0.6405 0.062 Uiso 1 1 calc R . .
H23C H 0.2702 0.4864 0.6882 0.062 Uiso 1 1 calc R . .
C24 C 0.3582(10) 0.4697(4) 0.6155(3) 0.031(2) Uani 1 1 d U . .
C25 C 0.3276(10) 0.4177(4) 0.5634(3) 0.0318(9) Uani 1 1 d U . .
C26 C 0.2984(10) 0.4258(4) 0.5145(3) 0.0318(9) Uani 1 1 d U . .
H26 H 0.2996 0.4659 0.5137 0.038 Uiso 1 1 calc R . .
C27 C 0.2664(10) 0.3832(4) 0.4645(3) 0.0318(9) Uani 1 1 d U . .
C28 C 0.2130(10) 0.3974(4) 0.4153(3) 0.028(2) Uani 1 1 d U . .
C29 C 0.2231(10) 0.3577(4) 0.3665(4) 0.034(2) Uani 1 1 d U . .
H29 H 0.2672 0.3234 0.3656 0.041 Uiso 1 1 calc R . .
C30 C 0.1703(11) 0.3675(4) 0.3196(4) 0.040(3) Uani 1 1 d U . .
H30 H 0.1764 0.3393 0.2870 0.048 Uiso 1 1 calc R . .
C31 C 0.1077(10) 0.4182(4) 0.3188(4) 0.032(2) Uani 1 1 d U . .
C32 C 0.0933(10) 0.4578(4) 0.3683(4) 0.034(2) Uani 1 1 d U . .
H32 H 0.0476 0.4919 0.3694 0.041 Uiso 1 1 calc R . .
C33 C 0.1463(10) 0.4468(4) 0.4152(4) 0.033(2) Uani 1 1 d U . .
H33 H 0.1365 0.4738 0.4482 0.040 Uiso 1 1 calc R . .
C34 C 0.0619(11) 0.4286(4) 0.2670(4) 0.0360(9) Uani 1 1 d U . .
C35 C 0.0842(10) 0.4879(4) 0.2627(4) 0.0360(9) Uani 1 1 d U . .
H35 H 0.1174 0.5186 0.2945 0.043 Uiso 1 1 calc R . .
C36 C 0.0618(11) 0.5053(4) 0.2159(4) 0.0360(9) Uani 1 1 d U A .
C37 C 0.0987(11) 0.5723(4) 0.2163(4) 0.037(2) Uani 1 1 d U . .
C38 C 0.179(3) 0.5786(14) 0.1699(11) 0.066(5) Uiso 0.50 1 d P A 1
H38A H 0.1126 0.5576 0.1373 0.099 Uiso 0.50 1 calc PR A 1
H38B H 0.2716 0.5614 0.1703 0.099 Uiso 0.50 1 calc PR A 1
H38C H 0.2051 0.6208 0.1712 0.099 Uiso 0.50 1 calc PR A 1
C39 C -0.063(3) 0.5926(11) 0.2104(10) 0.066(5) Uiso 0.50 1 d P A 1
H39A H -0.0472 0.6346 0.2101 0.099 Uiso 0.50 1 calc PR A 1
H39B H -0.1194 0.5875 0.2404 0.099 Uiso 0.50 1 calc PR A 1
H39C H -0.1206 0.5682 0.1771 0.099 Uiso 0.50 1 calc PR A 1
C40 C 0.182(3) 0.6097(11) 0.2632(10) 0.066(5) Uiso 0.50 1 d P A 1
H40A H 0.2248 0.6479 0.2569 0.099 Uiso 0.50 1 calc PR A 1
H40B H 0.2646 0.5908 0.2738 0.099 Uiso 0.50 1 calc PR A 1
H40C H 0.1147 0.6165 0.2916 0.099 Uiso 0.50 1 calc PR A 1
C38A C 0.264(2) 0.6043(10) 0.2528(8) 0.048(6) Uiso 0.50 1 d P A 2
H38D H 0.3381 0.5776 0.2448 0.072 Uiso 0.50 1 calc PR A 2
H38E H 0.2487 0.6124 0.2906 0.072 Uiso 0.50 1 calc PR A 2
H38F H 0.3018 0.6418 0.2443 0.072 Uiso 0.50 1 calc PR A 2
C39A C -0.020(3) 0.6008(10) 0.2429(9) 0.052(6) Uiso 0.50 1 d P A 2
H39D H 0.0041 0.6438 0.2473 0.077 Uiso 0.50 1 calc PR A 2
H39E H -0.0260 0.5930 0.2778 0.077 Uiso 0.50 1 calc PR A 2
H39F H -0.1178 0.5847 0.2213 0.077 Uiso 0.50 1 calc PR A 2
C40A C 0.121(2) 0.5794(10) 0.1611(8) 0.035(6) Uiso 0.50 1 d P A 2
H40D H 0.1296 0.6215 0.1617 0.052 Uiso 0.50 1 calc PR A 2
H40E H 0.0336 0.5562 0.1363 0.052 Uiso 0.50 1 calc PR A 2
H40F H 0.2139 0.5651 0.1495 0.052 Uiso 0.50 1 calc PR A 2
C41 C -0.1067(12) -0.1864(4) 0.0030(4) 0.055(3) Uani 1 1 d U . .
H41A H -0.1144 -0.2028 0.0339 0.082 Uiso 1 1 calc R . .
H41B H -0.0036 -0.1645 0.0044 0.082 Uiso 1 1 calc R . .
H41C H -0.1287 -0.2190 -0.0297 0.082 Uiso 1 1 calc R . .
C42 C -0.2174(14) -0.1217(5) -0.0464(4) 0.062(3) Uani 1 1 d U . .
H42A H -0.2541 -0.1550 -0.0777 0.094 Uiso 1 1 calc R . .
H42B H -0.1128 -0.1041 -0.0495 0.094 Uiso 1 1 calc R . .
H42C H -0.2826 -0.0915 -0.0440 0.094 Uiso 1 1 calc R . .
C43 C -0.3781(11) -0.1772(4) 0.0057(4) 0.054(3) Uani 1 1 d U . .
H43A H -0.4028 -0.2120 -0.0252 0.081 Uiso 1 1 calc R . .
H43B H -0.4523 -0.1508 0.0050 0.081 Uiso 1 1 calc R . .
H43C H -0.3813 -0.1903 0.0383 0.081 Uiso 1 1 calc R . .
C44 C -0.2214(11) -0.1443(4) 0.0038(4) 0.037(3) Uani 1 1 d U . .
C45 C -0.1790(10) -0.0943(4) 0.0559(4) 0.0340(9) Uani 1 1 d U . .
C46 C -0.1732(10) -0.0331(4) 0.0549(4) 0.0340(9) Uani 1 1 d U . .
H46 H -0.1910 -0.0250 0.0216 0.041 Uiso 1 1 calc R . .
C47 C -0.1424(10) 0.0154(4) 0.1009(4) 0.0340(9) Uani 1 1 d U . .
C48 C -0.1624(10) 0.0770(4) 0.0978(3) 0.027(2) Uani 1 1 d U . .
C49 C -0.2353(11) 0.0889(4) 0.0541(4) 0.037(2) Uani 1 1 d U . .
H49 H -0.2771 0.0568 0.0243 0.044 Uiso 1 1 calc R . .
C50 C -0.2481(11) 0.1457(4) 0.0532(4) 0.038(3) Uani 1 1 d U . .
H50 H -0.3010 0.1526 0.0234 0.046 Uiso 1 1 calc R . .
C51 C -0.1827(10) 0.1936(4) 0.0963(4) 0.034(2) Uani 1 1 d U . .
C52 C -0.1138(11) 0.1829(4) 0.1407(4) 0.035(2) Uani 1 1 d U . .
H52 H -0.0757 0.2149 0.1710 0.042 Uiso 1 1 calc R . .
C53 C -0.1004(11) 0.1246(4) 0.1406(4) 0.040(3) Uani 1 1 d U . .
H53 H -0.0479 0.1175 0.1704 0.048 Uiso 1 1 calc R . .
C54 C -0.1832(11) 0.2589(4) 0.0966(4) 0.0356(9) Uani 1 1 d U A .
C55 C -0.1964(10) 0.2749(4) 0.0491(4) 0.0356(9) Uani 1 1 d U . .
H55 H -0.2133 0.2431 0.0175 0.043 Uiso 1 1 calc R . .
C56 C -0.1875(11) 0.3322(4) 0.0422(4) 0.0356(9) Uani 1 1 d U A .
C57 C -0.2067(11) 0.3432(4) -0.0137(4) 0.038(3) Uani 1 1 d DU . .
C58 C -0.3439(19) 0.3704(8) -0.0168(6) 0.071(5) Uani 0.75 1 d PU B 1
H58A H -0.3389 0.4044 0.0143 0.106 Uiso 0.75 1 calc PR B 1
H58B H -0.4346 0.3409 -0.0175 0.106 Uiso 0.75 1 calc PR B 1
H58C H -0.3493 0.3840 -0.0492 0.106 Uiso 0.75 1 calc PR B 1
C59 C -0.070(2) 0.3874(9) -0.0177(7) 0.086(6) Uani 0.75 1 d PU B 1
H59A H -0.0753 0.3939 -0.0533 0.129 Uiso 0.75 1 calc PR B 1
H59B H 0.0228 0.3719 -0.0113 0.129 Uiso 0.75 1 calc PR B 1
H59C H -0.0688 0.4252 0.0090 0.129 Uiso 0.75 1 calc PR B 1
C60 C -0.215(2) 0.2880(7) -0.0586(6) 0.067(5) Uani 0.75 1 d PU B 1
H60A H -0.3045 0.2589 -0.0567 0.100 Uiso 0.75 1 calc PR B 1
H60B H -0.1232 0.2709 -0.0556 0.100 Uiso 0.75 1 calc PR B 1
H60C H -0.2245 0.2982 -0.0926 0.100 Uiso 0.75 1 calc PR B 1
C60A C -0.330(3) 0.2951(12) -0.0488(14) 0.063(8) Uiso 0.25 1 d PD B 2
H60D H -0.4278 0.2987 -0.0347 0.094 Uiso 0.25 1 calc PR B 2
H60E H -0.3054 0.2558 -0.0494 0.094 Uiso 0.25 1 calc PR B 2
H60F H -0.3349 0.2999 -0.0850 0.094 Uiso 0.25 1 calc PR B 2
C59A C -0.053(2) 0.3378(16) -0.0337(15) 0.063(8) Uiso 0.25 1 d PD B 2
H59D H -0.0376 0.3598 -0.0607 0.094 Uiso 0.25 1 calc PR B 2
H59E H -0.0488 0.2958 -0.0494 0.094 Uiso 0.25 1 calc PR B 2
H59F H 0.0266 0.3543 -0.0041 0.094 Uiso 0.25 1 calc PR B 2
C58A C -0.244(4) 0.4041(8) -0.0092(17) 0.063(8) Uiso 0.25 1 d PD B 2
H58D H -0.2006 0.4308 0.0254 0.094 Uiso 0.25 1 calc PR B 2
H58E H -0.3548 0.4016 -0.0124 0.094 Uiso 0.25 1 calc PR B 2
H58F H -0.2017 0.4197 -0.0376 0.094 Uiso 0.25 1 calc PR B 2
C61 C 0.2147(12) -0.1072(4) 0.1171(4) 0.043(3) Uani 1 1 d U . .
H61 H 0.1578 -0.1439 0.1191 0.052 Uiso 1 1 calc R . .
C62 C 0.3541(13) -0.1075(5) 0.0996(4) 0.057(3) Uani 1 1 d U . .
H62 H 0.3931 -0.1436 0.0906 0.069 Uiso 1 1 calc R . .
C63 C 0.4413(13) -0.0546(5) 0.0947(4) 0.060(3) Uani 1 1 d U . .
H63 H 0.5407 -0.0533 0.0836 0.072 Uiso 1 1 calc R . .
C64 C 0.3740(13) -0.0055(5) 0.1070(4) 0.057(3) Uani 1 1 d U . .
H64 H 0.4238 0.0312 0.1022 0.069 Uiso 1 1 calc R . .
C65 C 0.2344(12) -0.0089(5) 0.1261(4) 0.052(3) Uani 1 1 d U . .
H65 H 0.1934 0.0267 0.1361 0.063 Uiso 1 1 calc R . .
C66 C -0.3468(13) -0.1133(5) 0.2006(4) 0.057(3) Uani 1 1 d U . .
H66 H -0.3194 -0.1488 0.1801 0.068 Uiso 1 1 calc R . .
C67 C -0.4793(13) -0.1179(6) 0.2240(5) 0.065(3) Uani 1 1 d U . .
H67 H -0.5405 -0.1556 0.2206 0.078 Uiso 1 1 calc R . .
C68 C -0.5213(15) -0.0663(6) 0.2525(5) 0.072(4) Uani 1 1 d U . .
H68 H -0.6140 -0.0677 0.2685 0.086 Uiso 1 1 calc R . .
C69 C -0.4294(14) -0.0130(6) 0.2577(5) 0.067(3) Uani 1 1 d U . .
H69 H -0.4553 0.0229 0.2783 0.080 Uiso 1 1 calc R . .
C70 C -0.2974(13) -0.0120(5) 0.2324(4) 0.054(3) Uani 1 1 d U . .
H70 H -0.2356 0.0253 0.2347 0.064 Uiso 1 1 calc R . .
C71 C 0.6744(11) 0.3475(4) 0.5604(4) 0.037(2) Uani 1 1 d U . .
H71 H 0.6353 0.3416 0.5920 0.044 Uiso 1 1 calc R . .
C72 C 0.8237(12) 0.3740(4) 0.5633(5) 0.049(3) Uani 1 1 d U . .
H72 H 0.8856 0.3868 0.5962 0.059 Uiso 1 1 calc R . .
C73 C 0.8814(13) 0.3815(4) 0.5175(5) 0.053(3) Uani 1 1 d U . .
H73 H 0.9844 0.3993 0.5181 0.064 Uiso 1 1 calc R . .
C74 C 0.7874(12) 0.3628(4) 0.4706(4) 0.048(3) Uani 1 1 d U . .
H74 H 0.8254 0.3671 0.4384 0.057 Uiso 1 1 calc R . .
C75 C 0.6377(12) 0.3377(4) 0.4708(4) 0.039(3) Uani 1 1 d U . .
H75 H 0.5732 0.3258 0.4385 0.046 Uiso 1 1 calc R . .
C76 C 0.0162(12) 0.2380(4) 0.4764(4) 0.039(3) Uani 1 1 d U . .
H76 H 0.0524 0.2378 0.4429 0.047 Uiso 1 1 calc R . .
C77 C -0.1318(13) 0.2176(4) 0.4770(4) 0.046(3) Uani 1 1 d U . .
H77 H -0.1979 0.2039 0.4450 0.056 Uiso 1 1 calc R . .
C78 C -0.1848(13) 0.2172(4) 0.5247(4) 0.048(3) Uani 1 1 d U . .
H78 H -0.2893 0.2034 0.5265 0.057 Uiso 1 1 calc R . .
C79 C -0.0857(12) 0.2369(4) 0.5705(4) 0.045(3) Uani 1 1 d U . .
H79 H -0.1203 0.2357 0.6040 0.054 Uiso 1 1 calc R . .
C80 C 0.0618(12) 0.2580(4) 0.5668(4) 0.041(3) Uani 1 1 d U . .
H80 H 0.1289 0.2728 0.5986 0.049 Uiso 1 1 calc R . .
C81 C 0.1954(13) 0.3917(5) 0.0931(4) 0.049(3) Uani 1 1 d U . .
H81 H 0.1488 0.4219 0.0839 0.059 Uiso 1 1 calc R . .
C82 C 0.3292(13) 0.3807(5) 0.0713(4) 0.056(3) Uani 1 1 d U . .
H82 H 0.3713 0.4013 0.0471 0.067 Uiso 1 1 calc R . .
C83 C 0.3973(13) 0.3387(5) 0.0863(4) 0.055(3) Uani 1 1 d U . .
H83 H 0.4905 0.3306 0.0729 0.067 Uiso 1 1 calc R . .
C84 C 0.3354(12) 0.3075(5) 0.1203(4) 0.052(3) Uani 1 1 d U . .
H84 H 0.3824 0.2781 0.1305 0.062 Uiso 1 1 calc R . .
C85 C 0.1984(12) 0.3221(4) 0.1388(4) 0.043(3) Uani 1 1 d U . .
H85 H 0.1529 0.3013 0.1622 0.052 Uiso 1 1 calc R . .
C86 C -0.3385(12) 0.4482(4) 0.1732(4) 0.043(3) Uani 1 1 d U . .
H86 H -0.2876 0.4696 0.1512 0.052 Uiso 1 1 calc R . .
C87 C -0.4780(13) 0.4625(5) 0.1915(4) 0.055(3) Uani 1 1 d U . .
H87 H -0.5224 0.4920 0.1803 0.067 Uiso 1 1 calc R . .
C88 C -0.5478(13) 0.4339(5) 0.2250(4) 0.059(3) Uani 1 1 d U . .
H88 H -0.6393 0.4438 0.2387 0.071 Uiso 1 1 calc R . .
C89 C -0.4819(13) 0.3900(5) 0.2385(4) 0.052(3) Uani 1 1 d U . .
H89 H -0.5291 0.3686 0.2613 0.063 Uiso 1 1 calc R . .
C90 C -0.3501(12) 0.3772(5) 0.2195(4) 0.044(3) Uani 1 1 d U . .
H90 H -0.3061 0.3471 0.2298 0.053 Uiso 1 1 calc R . .
C91 C 0.8969(14) 0.0529(5) 0.4319(5) 0.066(3) Uani 1 1 d U . .
H91 H 0.9605 0.0563 0.4045 0.079 Uiso 1 1 calc R . .
C92 C 0.7437(18) 0.0295(6) 0.4205(6) 0.086(4) Uani 1 1 d U . .
H92 H 0.7017 0.0188 0.3845 0.103 Uiso 1 1 calc R . .
N7 N 0.6530(12) 0.0213(5) 0.4567(5) 0.074(3) Uani 1 1 d U . .
C94 C 0.7139(14) 0.0370(5) 0.5053(5) 0.060(3) Uani 1 1 d U . .
H94 H 0.6515 0.0296 0.5319 0.072 Uiso 1 1 calc R . .
C95 C 0.8598(17) 0.0632(6) 0.5208(6) 0.080(4) Uani 1 1 d U . .
H95 H 0.8973 0.0762 0.5574 0.096 Uiso 1 1 calc R . .
C93 C 0.9509(15) 0.0703(6) 0.4826(6) 0.073(4) Uani 1 1 d U . .
H93 H 1.0548 0.0880 0.4923 0.088 Uiso 1 1 calc R . .
C96 C 0.7769(19) 0.1498(8) 0.3226(6) 0.093(5) Uani 1 1 d U . .
H96 H 0.8049 0.1118 0.3189 0.111 Uiso 1 1 calc R . .
N8 N 0.6430(16) 0.1579(7) 0.3436(5) 0.113(4) Uani 1 1 d U . .
C97 C 0.5951(16) 0.2118(7) 0.3470(5) 0.079(4) Uani 1 1 d U . .
H97 H 0.5008 0.2185 0.3602 0.095 Uiso 1 1 calc R . .
C98 C 0.6857(18) 0.2553(7) 0.3310(5) 0.095(5) Uani 1 1 d U . .
H98 H 0.6581 0.2932 0.3336 0.114 Uiso 1 1 calc R . .
C99 C 0.8241(18) 0.2407(8) 0.3101(6) 0.105(5) Uani 1 1 d U . .
H99 H 0.8883 0.2692 0.2976 0.126 Uiso 1 1 calc R . .
C100 C 0.8656(16) 0.1868(7) 0.3079(5) 0.080(4) Uani 1 1 d U . .
H100 H 0.9593 0.1780 0.2954 0.096 Uiso 1 1 calc R . .
N9 N 0.4100(17) 0.2349(6) 0.2120(5) 0.100(4) Uani 1 1 d U . .
C101 C 0.5139(17) 0.2051(8) 0.1989(6) 0.089(4) Uani 1 1 d U . .
H101 H 0.5997 0.2236 0.1857 0.107 Uiso 1 1 calc R . .
C102 C 0.512(2) 0.1495(8) 0.2022(6) 0.102(5) Uani 1 1 d U . .
H102 H 0.5937 0.1291 0.1922 0.123 Uiso 1 1 calc R . .
C103 C 0.290(2) 0.2093(9) 0.2315(7) 0.114(6) Uani 1 1 d U . .
H103 H 0.2161 0.2324 0.2448 0.137 Uiso 1 1 calc R . .
C104 C 0.272(2) 0.1531(10) 0.2330(7) 0.129(6) Uani 1 1 d U . .
H104 H 0.1797 0.1342 0.2424 0.154 Uiso 1 1 calc R . .
C105 C 0.389(2) 0.1234(7) 0.2204(6) 0.103(5) Uani 1 1 d U . .
H105 H 0.3849 0.0843 0.2245 0.124 Uiso 1 1 calc R . .
C106 C 0.5211(15) 0.6850(7) 0.1691(5) 0.077(8) Uiso 0.50 1 d PG . .
H106 H 0.4502 0.6836 0.1946 0.092 Uiso 0.50 1 calc PR . .
C107 C 0.5511(16) 0.7350(6) 0.1499(6) 0.048(6) Uiso 0.50 1 d PG . .
H107 H 0.5007 0.7678 0.1623 0.057 Uiso 0.50 1 calc PR . .
C108 C 0.6547(18) 0.7371(6) 0.1125(6) 0.079(8) Uiso 0.50 1 d PG . .
H108 H 0.6752 0.7712 0.0994 0.095 Uiso 0.50 1 calc PR . .
C109 C 0.7284(17) 0.6891(8) 0.0943(6) 0.101(10) Uiso 0.50 1 d PG . .
H109 H 0.7992 0.6905 0.0687 0.121 Uiso 0.50 1 calc PR . .
C110 C 0.6984(16) 0.6391(6) 0.1135(6) 0.069(7) Uiso 0.50 1 d PG . .
H110 H 0.7487 0.6063 0.1010 0.083 Uiso 0.50 1 calc PR . .
N10 N 0.5947(17) 0.6371(5) 0.1509(6) 0.075(6) Uiso 0.50 1 d PG . .
N1 N 0.1524(8) -0.0585(3) 0.1316(3) 0.034(2) Uani 1 1 d U . .
N2 N -0.2538(9) -0.0623(4) 0.2047(3) 0.042(2) Uani 1 1 d U . .
N3 N 0.5807(8) 0.3296(3) 0.5150(3) 0.0322(19) Uani 1 1 d U . .
N4 N 0.1179(9) 0.2590(3) 0.5201(3) 0.034(2) Uani 1 1 d U . .
N5 N 0.1269(9) 0.3635(3) 0.1259(3) 0.037(2) Uani 1 1 d U . .
N6 N -0.2788(9) 0.4054(3) 0.1866(3) 0.039(2) Uani 1 1 d U . .
O1 O -0.0190(7) -0.1339(2) 0.1896(2) 0.0328(9) Uani 1 1 d U . .
O2 O 0.0617(7) -0.0082(2) 0.2363(2) 0.0328(9) Uani 1 1 d U . .
O3 O 0.3613(7) 0.2192(2) 0.4576(2) 0.0314(9) Uani 1 1 d U . .
O4 O 0.4110(7) 0.2515(2) 0.5716(2) 0.0314(9) Uani 1 1 d U . .
O5 O 0.3381(7) 0.3671(2) 0.5726(2) 0.0318(9) Uani 1 1 d U . .
O6 O 0.2847(7) 0.3284(2) 0.4590(2) 0.0318(9) Uani 1 1 d U . .
O7 O 0.0066(7) 0.3823(2) 0.2295(2) 0.0360(9) Uani 1 1 d U . .
O8 O 0.0054(7) 0.4713(3) 0.1706(2) 0.0360(9) Uani 1 1 d U . .
O9 O -0.1610(7) -0.1118(2) 0.0972(2) 0.0340(9) Uani 1 1 d U . .
O10 O -0.0976(7) 0.0125(2) 0.1472(2) 0.0340(9) Uani 1 1 d U . .
O11 O -0.1575(7) 0.2950(3) 0.1432(2) 0.0356(9) Uani 1 1 d U . .
O12 O -0.1603(7) 0.3799(2) 0.0813(2) 0.0356(9) Uani 1 1 d U . .
Ni1 Ni -0.05291(14) -0.06037(5) 0.16759(5) 0.0343(3) Uani 1 1 d U . .
Ni2 Ni 0.35012(14) 0.29242(5) 0.51604(5) 0.0343(3) Uani 1 1 d U . .
Ni3 Ni -0.07646(14) 0.38280(5) 0.15642(5) 0.0343(3) Uani 1 1 d U A .

loop_
_atom_site_aniso_label
_atom_site_aniso_U_11
_atom_site_aniso_U_22
_atom_site_aniso_U_33
_atom_site_aniso_U_23
_atom_site_aniso_U_13
_atom_site_aniso_U_12
C1 0.074(7) 0.042(6) 0.087(7) 0.013(5) 0.032(6) 0.018(5)
C2 0.059(6) 0.022(5) 0.060(6) 0.002(4) 0.018(5) 0.016(5)
C3 0.080(7) 0.044(6) 0.060(6) 0.007(5) -0.005(6) 0.012(5)
C4 0.042(6) 0.019(5) 0.041(5) -0.005(4) 0.011(4) 0.012(4)
C5 0.0368(19) 0.0182(16) 0.0367(18) -0.0071(14) 0.0035(16) 0.0083(15)
C6 0.0368(19) 0.0182(16) 0.0367(18) -0.0071(14) 0.0035(16) 0.0083(15)
C7 0.0368(19) 0.0182(16) 0.0367(18) -0.0071(14) 0.0035(16) 0.0083(15)
C8 0.037(5) 0.014(5) 0.037(5) -0.007(4) 0.005(4) 0.013(4)
C9 0.064(6) 0.023(5) 0.041(5) -0.008(4) -0.005(5) 0.021(5)
C10 0.053(6) 0.024(5) 0.038(5) -0.009(4) -0.005(5) 0.015(5)
C11 0.029(5) 0.015(4) 0.027(5) -0.008(4) -0.005(4) 0.008(4)
C12 0.044(6) 0.012(4) 0.040(5) -0.013(4) 0.000(5) 0.007(4)
C13 0.050(6) 0.015(5) 0.036(5) -0.007(4) -0.008(4) 0.006(4)
C14 0.0372(19) 0.0175(15) 0.0324(17) -0.0063(14) 0.0025(15) 0.0052(15)
C15 0.0372(19) 0.0175(15) 0.0324(17) -0.0063(14) 0.0025(15) 0.0052(15)
C16 0.0372(19) 0.0175(15) 0.0324(17) -0.0063(14) 0.0025(15) 0.0052(15)
C17 0.042(6) 0.019(5) 0.035(5) -0.008(4) 0.004(4) 0.008(4)
C18 0.046(6) 0.034(5) 0.046(5) 0.003(4) 0.001(5) 0.012(5)
C19 0.048(6) 0.035(5) 0.054(6) 0.008(5) 0.013(5) 0.010(5)
C20 0.058(6) 0.032(5) 0.036(5) -0.005(4) 0.003(5) 0.010(5)
C21 0.044(6) 0.043(6) 0.045(6) -0.017(5) 0.001(5) 0.000(5)
C22 0.057(6) 0.016(5) 0.042(5) -0.013(4) 0.003(5) -0.001(4)
C23 0.046(6) 0.029(5) 0.043(5) -0.007(4) 0.006(5) 0.019(5)
C24 0.033(5) 0.015(4) 0.038(5) -0.005(4) -0.002(4) 0.004(4)
C25 0.036(2) 0.0182(16) 0.0343(18) -0.0064(15) 0.0018(15) 0.0069(16)
C26 0.036(2) 0.0182(16) 0.0343(18) -0.0064(15) 0.0018(15) 0.0069(16)
C27 0.036(2) 0.0182(16) 0.0343(18) -0.0064(15) 0.0018(15) 0.0069(16)
C28 0.036(5) 0.015(4) 0.028(5) -0.003(4) 0.003(4) 0.004(4)
C29 0.043(6) 0.019(5) 0.038(5) 0.000(4) -0.001(4) 0.011(4)
C30 0.046(6) 0.022(5) 0.042(5) -0.011(4) 0.001(5) 0.010(4)
C31 0.033(5) 0.021(5) 0.039(5) 0.001(4) 0.002(4) 0.008(4)
C32 0.035(5) 0.019(5) 0.040(5) -0.007(4) 0.010(4) 0.008(4)
C33 0.039(5) 0.021(5) 0.035(5) -0.004(4) 0.009(4) 0.006(4)
C34 0.044(2) 0.0182(17) 0.040(2) -0.0039(14) 0.0037(17) 0.0071(16)
C35 0.044(2) 0.0182(17) 0.040(2) -0.0039(14) 0.0037(17) 0.0071(16)
C36 0.044(2) 0.0182(17) 0.040(2) -0.0039(14) 0.0037(17) 0.0071(16)
C37 0.047(6) 0.017(5) 0.045(5) 0.001(4) 0.001(5) 0.011(4)
C41 0.057(6) 0.036(6) 0.056(6) -0.018(5) 0.003(5) 0.016(5)
C42 0.084(7) 0.042(6) 0.049(6) -0.011(5) 0.009(5) 0.012(5)
C43 0.046(6) 0.040(6) 0.052(6) -0.031(5) 0.001(5) 0.006(5)
C44 0.043(6) 0.016(5) 0.038(5) -0.015(4) -0.001(4) 0.004(4)
C45 0.038(2) 0.0171(16) 0.0383(18) -0.0068(14) 0.0029(16) 0.0040(15)
C46 0.038(2) 0.0171(16) 0.0383(18) -0.0068(14) 0.0029(16) 0.0040(15)
C47 0.038(2) 0.0171(16) 0.0383(18) -0.0068(14) 0.0029(16) 0.0040(15)
C48 0.030(5) 0.018(5) 0.030(5) -0.002(4) 0.007(4) 0.004(4)
C49 0.041(6) 0.020(5) 0.039(5) -0.009(4) -0.005(4) 0.005(4)
C50 0.042(6) 0.020(5) 0.040(5) -0.013(4) -0.012(4) 0.009(4)
C51 0.032(5) 0.025(5) 0.039(5) -0.004(4) 0.011(4) 0.007(4)
C52 0.051(6) 0.019(5) 0.031(5) -0.004(4) 0.003(4) 0.014(4)
C53 0.051(6) 0.025(5) 0.034(5) -0.008(4) -0.001(4) 0.005(4)
C54 0.041(2) 0.0198(17) 0.0390(19) -0.0061(14) 0.0022(17) 0.0084(16)
C55 0.041(2) 0.0198(17) 0.0390(19) -0.0061(14) 0.0022(17) 0.0084(16)
C56 0.041(2) 0.0198(17) 0.0390(19) -0.0061(14) 0.0022(17) 0.0084(16)
C57 0.043(6) 0.030(5) 0.039(5) 0.000(4) 0.000(4) 0.017(5)
C58 0.074(9) 0.086(9) 0.053(8) 0.010(7) -0.008(7) 0.032(7)
C59 0.090(10) 0.092(9) 0.076(9) 0.033(8) 0.014(7) -0.003(8)
C60 0.089(9) 0.067(8) 0.047(7) 0.011(6) 0.010(7) 0.029(7)
C61 0.043(6) 0.031(5) 0.047(6) -0.007(4) 0.004(5) 0.010(5)
C62 0.058(7) 0.045(6) 0.064(6) -0.002(5) 0.013(5) 0.017(5)
C63 0.052(6) 0.048(6) 0.067(6) -0.011(5) 0.016(5) 0.010(5)
C64 0.047(6) 0.040(6) 0.073(7) 0.001(5) 0.008(5) -0.002(5)
C65 0.043(6) 0.032(6) 0.071(6) -0.005(5) 0.007(5) 0.005(5)
C66 0.053(7) 0.048(6) 0.066(6) 0.007(5) -0.001(5) 0.014(5)
C67 0.050(7) 0.069(7) 0.074(7) 0.015(6) 0.012(6) 0.007(6)
C68 0.057(7) 0.088(8) 0.072(7) 0.019(6) 0.013(6) 0.022(6)
C69 0.069(7) 0.063(7) 0.069(7) 0.004(6) 0.023(6) 0.029(6)
C70 0.056(6) 0.038(6) 0.059(6) -0.006(5) 0.017(5) 0.010(5)
C71 0.040(6) 0.022(5) 0.040(5) -0.007(4) 0.001(5) 0.008(4)
C72 0.049(6) 0.023(5) 0.066(6) -0.006(5) 0.003(5) 0.004(5)
C73 0.045(6) 0.026(5) 0.079(7) -0.002(5) 0.004(6) 0.007(5)
C74 0.044(6) 0.038(6) 0.059(6) 0.007(5) 0.015(5) 0.011(5)
C75 0.040(6) 0.027(5) 0.050(6) 0.004(4) 0.008(5) 0.019(5)
C76 0.040(6) 0.025(5) 0.048(6) -0.001(4) 0.010(5) 0.010(5)
C77 0.047(6) 0.033(5) 0.050(6) 0.000(5) -0.005(5) 0.003(5)
C78 0.044(6) 0.033(5) 0.063(6) 0.008(5) -0.004(5) 0.007(5)
C79 0.046(6) 0.043(6) 0.050(6) 0.015(5) 0.011(5) 0.014(5)
C80 0.045(6) 0.032(5) 0.045(6) 0.006(4) 0.003(5) 0.015(5)
C81 0.051(6) 0.043(6) 0.045(6) 0.002(5) 0.004(5) 0.003(5)
C82 0.051(6) 0.061(7) 0.048(6) -0.001(5) 0.014(5) 0.004(6)
C83 0.046(6) 0.050(6) 0.052(6) -0.018(5) 0.004(5) 0.008(5)
C84 0.054(6) 0.028(5) 0.057(6) -0.023(5) 0.003(5) 0.020(5)
C85 0.047(6) 0.032(5) 0.037(5) -0.014(4) -0.001(5) 0.004(5)
C86 0.050(6) 0.030(5) 0.042(5) -0.008(4) -0.005(5) 0.013(5)
C87 0.056(7) 0.033(6) 0.062(6) -0.022(5) -0.009(5) 0.026(5)
C88 0.052(6) 0.057(7) 0.045(6) -0.029(5) 0.007(5) 0.009(6)
C89 0.055(7) 0.048(6) 0.038(6) -0.014(5) 0.007(5) 0.002(5)
C90 0.047(6) 0.032(5) 0.041(5) -0.009(5) -0.002(5) 0.005(5)
C91 0.058(7) 0.056(7) 0.075(7) -0.001(6) 0.030(6) 0.003(6)
C92 0.103(9) 0.073(8) 0.074(7) 0.008(6) -0.004(7) 0.015(7)
N7 0.063(6) 0.061(6) 0.085(7) -0.001(5) 0.011(6) 0.006(5)
C94 0.059(7) 0.051(6) 0.072(7) 0.021(6) 0.010(6) 0.008(6)
C95 0.090(8) 0.066(7) 0.083(7) 0.021(6) 0.011(7) 0.004(6)
C93 0.064(7) 0.067(7) 0.087(8) 0.014(6) 0.011(6) 0.015(6)
C96 0.084(8) 0.092(8) 0.094(8) -0.002(7) 0.018(7) 0.035(7)
N8 0.116(8) 0.111(8) 0.098(7) 0.005(6) -0.005(6) 0.021(7)
C97 0.080(8) 0.078(8) 0.069(7) 0.001(6) 0.012(6) 0.012(7)
C98 0.104(9) 0.076(8) 0.086(8) -0.010(6) 0.010(7) 0.015(7)
C99 0.089(9) 0.115(9) 0.092(8) 0.018(7) 0.007(7) -0.022(7)
C100 0.062(7) 0.081(8) 0.085(8) -0.001(6) 0.022(6) 0.008(7)
N9 0.102(8) 0.074(7) 0.124(8) 0.031(6) 0.012(7) 0.008(6)
C101 0.077(8) 0.094(8) 0.097(8) 0.029(7) 0.015(7) 0.007(7)
C102 0.103(9) 0.104(9) 0.090(8) -0.002(7) 0.005(7) 0.035(8)
C103 0.105(9) 0.126(10) 0.111(9) 0.017(8) 0.018(7) 0.042(8)
C104 0.113(10) 0.141(10) 0.122(10) 0.046(8) -0.009(8) -0.020(8)
C105 0.130(9) 0.071(8) 0.095(8) 0.015(7) -0.023(7) -0.002(8)
N1 0.035(5) 0.024(4) 0.033(4) -0.009(3) 0.001(3) 0.003(4)
N2 0.036(5) 0.033(5) 0.050(5) -0.004(4) 0.000(4) 0.013(4)
N3 0.036(5) 0.009(4) 0.044(5) -0.009(3) 0.002(4) 0.008(3)
N4 0.040(5) 0.016(4) 0.038(5) -0.011(3) -0.001(4) 0.009(4)
N5 0.037(5) 0.025(4) 0.035(4) -0.016(4) -0.004(4) 0.006(4)
N6 0.041(5) 0.024(4) 0.039(5) -0.017(4) -0.013(4) 0.010(4)
O1 0.0368(19) 0.0182(16) 0.0367(18) -0.0071(14) 0.0035(16) 0.0083(15)
O2 0.0368(19) 0.0182(16) 0.0367(18) -0.0071(14) 0.0035(16) 0.0083(15)
O3 0.0372(19) 0.0175(15) 0.0324(17) -0.0063(14) 0.0025(15) 0.0052(15)
O4 0.0372(19) 0.0175(15) 0.0324(17) -0.0063(14) 0.0025(15) 0.0052(15)
O5 0.036(2) 0.0182(16) 0.0343(18) -0.0064(15) 0.0018(15) 0.0069(16)
O6 0.036(2) 0.0182(16) 0.0343(18) -0.0064(15) 0.0018(15) 0.0069(16)
O7 0.044(2) 0.0182(17) 0.040(2) -0.0039(14) 0.0037(17) 0.0071(16)
O8 0.044(2) 0.0182(17) 0.040(2) -0.0039(14) 0.0037(17) 0.0071(16)
O9 0.038(2) 0.0171(16) 0.0383(18) -0.0068(14) 0.0029(16) 0.0040(15)
O10 0.038(2) 0.0171(16) 0.0383(18) -0.0068(14) 0.0029(16) 0.0040(15)
O11 0.041(2) 0.0198(17) 0.0390(19) -0.0061(14) 0.0022(17) 0.0084(16)
O12 0.041(2) 0.0198(17) 0.0390(19) -0.0061(14) 0.0022(17) 0.0084(16)
Ni1 0.0431(5) 0.0118(4) 0.0380(5) -0.0115(3) 0.0009(3) 0.0063(3)
Ni2 0.0431(5) 0.0118(4) 0.0380(5) -0.0115(3) 0.0009(3) 0.0063(3)
Ni3 0.0431(5) 0.0118(4) 0.0380(5) -0.0115(3) 0.0009(3) 0.0063(3)

loop_
_atom_type_symbol
_atom_type_description
_atom_type_scat_dispersion_real
_atom_type_scat_dispersion_imag
_atom_type_scat_source
C C 0.0033 0.0016 'International Tables Vol C Tables 4.2.6.8 and 6.1.1.4'
H H 0.0000 0.0000 'International Tables Vol C Tables 4.2.6.8 and 6.1.1.4'
N N 0.0061 0.0033 'International Tables Vol C Tables 4.2.6.8 and 6.1.1.4'
O O 0.0106 0.0060 'International Tables Vol C Tables 4.2.6.8 and 6.1.1.4'
Ni Ni 0.3393 1.1124 'International Tables Vol C Tables 4.2.6.8 and 6.1.1.4'

loop_
_geom_angle_atom_site_label_1
_geom_angle_atom_site_label_2
_geom_angle_atom_site_label_3
_geom_angle
_geom_angle_site_symmetry_1
_geom_angle_site_symmetry_3
_geom_angle_publ_flag
C4 C1 H1A 109.5 . . ?
C4 C1 H1B 109.5 . . ?
H1A C1 H1B 109.5 . . ?
C4 C1 H1C 109.5 . . ?
H1A C1 H1C 109.5 . . ?
H1B C1 H1C 109.5 . . ?
C4 C2 H2A 109.5 . . ?
C4 C2 H2B 109.5 . . ?
H2A C2 H2B 109.5 . . ?
C4 C2 H2C 109.5 . . ?
H2A C2 H2C 109.5 . . ?
H2B C2 H2C 109.5 . . ?
C4 C3 H3A 109.5 . . ?
C4 C3 H3B 109.5 . . ?
H3A C3 H3B 109.5 . . ?
C4 C3 H3C 109.5 . . ?
H3A C3 H3C 109.5 . . ?
H3B C3 H3C 109.5 . . ?
C3 C4 C2 108.4(8) . . ?
C3 C4 C1 109.5(9) . . ?
C2 C4 C1 109.7(8) . . ?
C3 C4 C5 115.1(8) . . ?
C2 C4 C5 108.3(8) . . ?
C1 C4 C5 105.8(8) . . ?
O1 C5 C6 124.8(8) . . ?
O1 C5 C4 116.1(7) . . ?
C6 C5 C4 119.1(8) . . ?
C7 C6 C5 124.7(9) . . ?
C7 C6 H6 117.6 . . ?
C5 C6 H6 117.6 . . ?
O2 C7 C6 126.3(8) . . ?
O2 C7 C8 116.6(8) . . ?
C6 C7 C8 117.1(8) . . ?
C9 C8 C13 117.4(8) . . ?
C9 C8 C7 125.9(8) . . ?
C13 C8 C7 116.7(8) . . ?
C8 C9 C10 122.9(9) . . ?
C8 C9 H9 118.5 . . ?
C10 C9 H9 118.5 . . ?
C9 C10 C11 120.0(9) . . ?
C9 C10 H10 120.0 . . ?
C11 C10 H10 120.0 . . ?
C12 C11 C10 117.7(8) . . ?
C12 C11 C14 119.4(7) . . ?
C10 C11 C14 123.0(8) . . ?
C11 C12 C13 122.5(8) . . ?
C11 C12 H12 118.8 . . ?
C13 C12 H12 118.8 . . ?
C12 C13 C8 119.4(9) . . ?
C12 C13 H13 120.3 . . ?
C8 C13 H13 120.3 . . ?
O3 C14 C15 126.2(8) . . ?
O3 C14 C11 115.1(8) . . ?
C15 C14 C11 118.6(8) . . ?
C14 C15 C16 126.9(8) . . ?
C14 C15 H15 116.6 . . ?
C16 C15 H15 116.6 . . ?
O4 C16 C15 123.1(8) . . ?
O4 C16 C17 117.4(7) . . ?
C15 C16 C17 119.5(8) . . ?
C16 C17 C19 110.0(7) . . ?
C16 C17 C18 111.4(7) . . ?
C19 C17 C18 109.2(8) . . ?
C16 C17 C20 109.5(7) . . ?
C19 C17 C20 109.6(8) . . ?
C18 C17 C20 107.1(8) . . ?
C17 C18 H18A 109.5 . . ?
C17 C18 H18B 109.5 . . ?
H18A C18 H18B 109.5 . . ?
C17 C18 H18C 109.5 . . ?
H18A C18 H18C 109.5 . . ?
H18B C18 H18C 109.5 . . ?
C17 C19 H19A 109.5 . . ?
C17 C19 H19B 109.5 . . ?
H19A C19 H19B 109.5 . . ?
C17 C19 H19C 109.5 . . ?
H19A C19 H19C 109.5 . . ?
H19B C19 H19C 109.5 . . ?
C17 C20 H20A 109.5 . . ?
C17 C20 H20B 109.5 . . ?
H20A C20 H20B 109.5 . . ?
C17 C20 H20C 109.5 . . ?
H20A C20 H20C 109.5 . . ?
H20B C20 H20C 109.5 . . ?
C24 C21 H21A 109.5 . . ?
C24 C21 H21B 109.5 . . ?
H21A C21 H21B 109.5 . . ?
C24 C21 H21C 109.5 . . ?
H21A C21 H21C 109.5 . . ?
H21B C21 H21C 109.5 . . ?
C24 C22 H22A 109.5 . . ?
C24 C22 H22B 109.5 . . ?
H22A C22 H22B 109.5 . . ?
C24 C22 H22C 109.5 . . ?
H22A C22 H22C 109.5 . . ?
H22B C22 H22C 109.5 . . ?
C24 C23 H23A 109.5 . . ?
C24 C23 H23B 109.5 . . ?
H23A C23 H23B 109.5 . . ?
C24 C23 H23C 109.5 . . ?
H23A C23 H23C 109.5 . . ?
H23B C23 H23C 109.5 . . ?
C21 C24 C23 109.4(8) . . ?
C21 C24 C22 108.9(8) . . ?
C23 C24 C22 110.4(7) . . ?
C21 C24 C25 106.8(7) . . ?
C23 C24 C25 108.6(7) . . ?
C22 C24 C25 112.6(7) . . ?
O5 C25 C26 124.8(8) . . ?
O5 C25 C24 111.9(7) . . ?
C26 C25 C24 123.2(8) . . ?
C25 C26 C27 129.5(9) . . ?
C25 C26 H26 115.3 . . ?
C27 C26 H26 115.3 . . ?
O6 C27 C26 121.1(8) . . ?
O6 C27 C28 115.6(7) . . ?
C26 C27 C28 123.3(8) . . ?
C33 C28 C29 118.0(8) . . ?
C33 C28 C27 123.4(8) . . ?
C29 C28 C27 118.5(8) . . ?
C30 C29 C28 121.1(8) . . ?
C30 C29 H29 119.5 . . ?
C28 C29 H29 119.5 . . ?
C29 C30 C31 121.5(8) . . ?
C29 C30 H30 119.2 . . ?
C31 C30 H30 119.2 . . ?
C30 C31 C32 117.7(8) . . ?
C30 C31 C34 119.3(8) . . ?
C32 C31 C34 123.1(8) . . ?
C33 C32 C31 119.8(8) . . ?
C33 C32 H32 120.1 . . ?
C31 C32 H32 120.1 . . ?
C28 C33 C32 121.9(8) . . ?
C28 C33 H33 119.1 . . ?
C32 C33 H33 119.1 . . ?
O7 C34 C35 125.5(9) . . ?
O7 C34 C31 116.3(8) . . ?
C35 C34 C31 118.2(8) . . ?
C36 C35 C34 125.8(9) . . ?
C36 C35 H35 117.1 . . ?
C34 C35 H35 117.1 . . ?
O8 C36 C35 126.2(8) . . ?
O8 C36 C37 113.2(8) . . ?
C35 C36 C37 120.6(8) . . ?
C40 C37 C39A 78.8(15) . . ?
C40 C37 C38 110.0(18) . . ?
C39A C37 C38 133.3(16) . . ?
C40 C37 C40A 124.2(15) . . ?
C39A C37 C40A 116.1(13) . . ?
C40 C37 C36 114.5(12) . . ?
C39A C37 C36 106.6(11) . . ?
C38 C37 C36 110.0(13) . . ?
C40A C37 C36 111.4(11) . . ?
C40 C37 C39 108.3(16) . . ?
C38 C37 C39 108.2(16) . . ?
C36 C37 C39 105.5(11) . . ?
C39A C37 C38A 107.3(14) . . ?
C38 C37 C38A 86.3(15) . . ?
C40A C37 C38A 105.3(12) . . ?
C36 C37 C38A 110.0(10) . . ?
C39 C37 C38A 133.9(14) . . ?
C37 C38 H38A 109.5 . . ?
C37 C38 H38B 109.5 . . ?
C37 C38 H38C 109.5 . . ?
C37 C39 H39A 109.5 . . ?
C37 C39 H39B 109.5 . . ?
C37 C39 H39C 109.5 . . ?
C37 C40 H40A 109.5 . . ?
C37 C40 H40B 109.5 . . ?
C37 C40 H40C 109.5 . . ?
C37 C38A H38D 109.5 . . ?
C37 C38A H38E 109.5 . . ?
H38D C38A H38E 109.5 . . ?
C37 C38A H38F 109.5 . . ?
H38D C38A H38F 109.5 . . ?
H38E C38A H38F 109.5 . . ?
C37 C39A H39D 109.5 . . ?
C37 C39A H39E 109.5 . . ?
H39D C39A H39E 109.5 . . ?
C37 C39A H39F 109.5 . . ?
H39D C39A H39F 109.5 . . ?
H39E C39A H39F 109.5 . . ?
C37 C40A H40D 109.5 . . ?
C37 C40A H40E 109.5 . . ?
H40D C40A H40E 109.5 . . ?
C37 C40A H40F 109.5 . . ?
H40D C40A H40F 109.5 . . ?
H40E C40A H40F 109.5 . . ?
C44 C41 H41A 109.5 . . ?
C44 C41 H41B 109.5 . . ?
H41A C41 H41B 109.5 . . ?
C44 C41 H41C 109.5 . . ?
H41A C41 H41C 109.5 . . ?
H41B C41 H41C 109.5 . . ?
C44 C42 H42A 109.5 . . ?
C44 C42 H42B 109.5 . . ?
H42A C42 H42B 109.5 . . ?
C44 C42 H42C 109.5 . . ?
H42A C42 H42C 109.5 . . ?
H42B C42 H42C 109.5 . . ?
C44 C43 H43A 109.5 . . ?
C44 C43 H43B 109.5 . . ?
H43A C43 H43B 109.5 . . ?
C44 C43 H43C 109.5 . . ?
H43A C43 H43C 109.5 . . ?
H43B C43 H43C 109.5 . . ?
C43 C44 C41 109.1(8) . . ?
C43 C44 C42 109.7(8) . . ?
C41 C44 C42 109.8(8) . . ?
C43 C44 C45 108.1(8) . . ?
C41 C44 C45 106.5(8) . . ?
C42 C44 C45 113.6(8) . . ?
O9 C45 C46 125.2(8) . . ?
O9 C45 C44 115.0(8) . . ?
C46 C45 C44 119.7(8) . . ?
C47 C46 C45 123.7(9) . . ?
C47 C46 H46 118.1 . . ?
C45 C46 H46 118.1 . . ?
O10 C47 C46 125.3(8) . . ?
O10 C47 C48 114.2(7) . . ?
C46 C47 C48 120.4(8) . . ?
C53 C48 C49 118.3(8) . . ?
C53 C48 C47 117.7(8) . . ?
C49 C48 C47 124.0(8) . . ?
C50 C49 C48 121.6(8) . . ?
C50 C49 H49 119.2 . . ?
C48 C49 H49 119.2 . . ?
C49 C50 C51 119.8(9) . . ?
C49 C50 H50 120.1 . . ?
C51 C50 H50 120.1 . . ?
C52 C51 C50 119.7(9) . . ?
C52 C51 C54 117.5(8) . . ?
C50 C51 C54 122.8(8) . . ?
C51 C52 C53 119.5(8) . . ?
C51 C52 H52 120.2 . . ?
C53 C52 H52 120.2 . . ?
C48 C53 C52 121.0(9) . . ?
C48 C53 H53 119.5 . . ?
C52 C53 H53 119.5 . . ?
O11 C54 C55 125.7(8) . . ?
O11 C54 C51 113.6(8) . . ?
C55 C54 C51 120.4(8) . . ?
C54 C55 C56 127.8(8) . . ?
C54 C55 H55 116.1 . . ?
C56 C55 H55 116.1 . . ?
O12 C56 C55 123.1(8) . . ?
O12 C56 C57 114.9(8) . . ?
C55 C56 C57 122.0(8) . . ?
C58 C57 C60 111.2(11) . . ?
C58 C57 C59 108.6(12) . . ?
C60 C57 C59 108.5(11) . . ?
C58A C57 C59A 111.8(10) . . ?
C58A C57 C60A 111.2(9) . . ?
C59A C57 C60A 110.7(9) . . ?
C58 C57 C56 107.7(9) . . ?
C58A C57 C56 110.2(17) . . ?
C60 C57 C56 113.7(9) . . ?
C59 C57 C56 107.0(9) . . ?
C59A C57 C56 103.2(16) . . ?
C60A C57 C56 109.6(17) . . ?
C57 C58 H58A 109.5 . . ?
C57 C58 H58B 109.5 . . ?
C57 C58 H58C 109.5 . . ?
C57 C59 H59A 109.5 . . ?
C57 C59 H59B 109.5 . . ?
C57 C59 H59C 109.5 . . ?
C57 C60 H60A 109.5 . . ?
C57 C60 H60B 109.5 . . ?
C57 C60 H60C 109.5 . . ?
C57 C60A H60D 109.5 . . ?
C57 C60A H60E 109.5 . . ?
H60D C60A H60E 109.5 . . ?
C57 C60A H60F 109.5 . . ?
H60D C60A H60F 109.5 . . ?
H60E C60A H60F 109.5 . . ?
C57 C59A H59D 109.5 . . ?
C57 C59A H59E 109.5 . . ?
H59D C59A H59E 109.5 . . ?
C57 C59A H59F 109.5 . . ?
H59D C59A H59F 109.5 . . ?
H59E C59A H59F 109.5 . . ?
C57 C58A H58D 109.5 . . ?
C57 C58A H58E 109.5 . . ?
H58D C58A H58E 109.5 . . ?
C57 C58A H58F 109.5 . . ?
H58D C58A H58F 109.5 . . ?
H58E C58A H58F 109.5 . . ?
N1 C61 C62 123.9(10) . . ?
N1 C61 H61 118.0 . . ?
C62 C61 H61 118.0 . . ?
C61 C62 C63 120.3(10) . . ?
C61 C62 H62 119.8 . . ?
C63 C62 H62 119.8 . . ?
C64 C63 C62 115.6(11) . . ?
C64 C63 H63 122.2 . . ?
C62 C63 H63 122.2 . . ?
C63 C64 C65 120.0(11) . . ?
C63 C64 H64 120.0 . . ?
C65 C64 H64 120.0 . . ?
N1 C65 C64 124.6(10) . . ?
N1 C65 H65 117.7 . . ?
C64 C65 H65 117.7 . . ?
N2 C66 C67 124.3(11) . . ?
N2 C66 H66 117.8 . . ?
C67 C66 H66 117.8 . . ?
C66 C67 C68 117.9(12) . . ?
C66 C67 H67 121.0 . . ?
C68 C67 H67 121.0 . . ?
C69 C68 C67 119.7(12) . . ?
C69 C68 H68 120.2 . . ?
C67 C68 H68 120.2 . . ?
C68 C69 C70 118.9(11) . . ?
C68 C69 H69 120.5 . . ?
C70 C69 H69 120.5 . . ?
N2 C70 C69 122.1(10) . . ?
N2 C70 H70 119.0 . . ?
C69 C70 H70 119.0 . . ?
N3 C71 C72 123.3(10) . . ?
N3 C71 H71 118.3 . . ?
C72 C71 H71 118.3 . . ?
C73 C72 C71 118.5(11) . . ?
C73 C72 H72 120.7 . . ?
C71 C72 H72 120.7 . . ?
C72 C73 C74 118.8(11) . . ?
C72 C73 H73 120.6 . . ?
C74 C73 H73 120.6 . . ?
C73 C74 C75 119.6(10) . . ?
C73 C74 H74 120.2 . . ?
C75 C74 H74 120.2 . . ?
N3 C75 C74 122.1(10) . . ?
N3 C75 H75 118.9 . . ?
C74 C75 H75 118.9 . . ?
C77 C76 N4 124.8(9) . . ?
C77 C76 H76 117.6 . . ?
N4 C76 H76 117.6 . . ?
C76 C77 C78 118.2(10) . . ?
C76 C77 H77 120.9 . . ?
C78 C77 H77 120.9 . . ?
C77 C78 C79 119.6(11) . . ?
C77 C78 H78 120.2 . . ?
C79 C78 H78 120.2 . . ?
C80 C79 C78 118.7(10) . . ?
C80 C79 H79 120.6 . . ?
C78 C79 H79 120.6 . . ?
N4 C80 C79 123.0(10) . . ?
N4 C80 H80 118.5 . . ?
C79 C80 H80 118.5 . . ?
N5 C81 C82 125.4(11) . . ?
N5 C81 H81 117.3 . . ?
C82 C81 H81 117.3 . . ?
C83 C82 C81 116.5(11) . . ?
C83 C82 H82 121.8 . . ?
C81 C82 H82 121.8 . . ?
C82 C83 C84 122.2(11) . . ?
C82 C83 H83 118.9 . . ?
C84 C83 H83 118.9 . . ?
C83 C84 C85 115.7(10) . . ?
C83 C84 H84 122.2 . . ?
C85 C84 H84 122.2 . . ?
N5 C85 C84 124.9(10) . . ?
N5 C85 H85 117.5 . . ?
C84 C85 H85 117.5 . . ?
N6 C86 C87 120.7(10) . . ?
N6 C86 H86 119.6 . . ?
C87 C86 H86 119.6 . . ?
C88 C87 C86 119.8(11) . . ?
C88 C87 H87 120.1 . . ?
C86 C87 H87 120.1 . . ?
C87 C88 C89 117.9(11) . . ?
C87 C88 H88 121.0 . . ?
C89 C88 H88 121.0 . . ?
C90 C89 C88 120.2(11) . . ?
C90 C89 H89 119.9 . . ?
C88 C89 H89 119.9 . . ?
N6 C90 C89 122.6(10) . . ?
N6 C90 H90 118.7 . . ?
C89 C90 H90 118.7 . . ?
C93 C91 C92 116.9(12) . . ?
C93 C91 H91 121.6 . . ?
C92 C91 H91 121.6 . . ?
N7 C92 C91 123.8(13) . . ?
N7 C92 H92 118.1 . . ?
C91 C92 H92 118.1 . . ?
C94 N7 C92 116.3(12) . . ?
N7 C94 C95 124.5(13) . . ?
N7 C94 H94 117.7 . . ?
C95 C94 H94 117.7 . . ?
C94 C95 C93 117.6(14) . . ?
C94 C95 H95 121.2 . . ?
C93 C95 H95 121.2 . . ?
C91 C93 C95 120.7(14) . . ?
C91 C93 H93 119.6 . . ?
C95 C93 H93 119.6 . . ?
C100 C96 N8 126.7(16) . . ?
C100 C96 H96 116.6 . . ?
N8 C96 H96 116.6 . . ?
C96 N8 C97 118.1(14) . . ?
C98 C97 N8 119.1(14) . . ?
C98 C97 H97 120.4 . . ?
N8 C97 H97 120.4 . . ?
C97 C98 C99 116.8(15) . . ?
C97 C98 H98 121.6 . . ?
C99 C98 H98 121.6 . . ?
C100 C99 C98 121.4(15) . . ?
C100 C99 H99 119.3 . . ?
C98 C99 H99 119.3 . . ?
C96 C100 C99 117.8(15) . . ?
C96 C100 H100 121.1 . . ?
C99 C100 H100 121.1 . . ?
C101 N9 C103 117.7(15) . . ?
N9 C101 C102 124.6(16) . . ?
N9 C101 H101 117.7 . . ?
C102 C101 H101 117.7 . . ?
C101 C102 C105 117.4(16) . . ?
C101 C102 H102 121.3 . . ?
C105 C102 H102 121.3 . . ?
C104 C103 N9 122.6(18) . . ?
C104 C103 H103 118.7 . . ?
N9 C103 H103 118.7 . . ?
C103 C104 C105 117.4(19) . . ?
C103 C104 H104 121.3 . . ?
C105 C104 H104 121.3 . . ?
C102 C105 C104 119.9(17) . . ?
C102 C105 H105 120.1 . . ?
C104 C105 H105 120.1 . . ?
C107 C106 N10 120.0 . . ?
C107 C106 H106 120.0 . . ?
N10 C106 H106 120.0 . . ?
C106 C107 C108 120.0 . . ?
C106 C107 H107 120.0 . . ?
C108 C107 H107 120.0 . . ?
C107 C108 C109 120.0 . . ?
C107 C108 H108 120.0 . . ?
C109 C108 H108 120.0 . . ?
C110 C109 C108 120.0 . . ?
C110 C109 H109 120.0 . . ?
C108 C109 H109 120.0 . . ?
C109 C110 N10 120.0 . . ?
C109 C110 H110 120.0 . . ?
N10 C110 H110 120.0 . . ?
C110 N10 C106 120.0 . . ?
C65 N1 C61 115.4(9) . . ?
C65 N1 Ni1 123.3(7) . . ?
C61 N1 Ni1 121.1(7) . . ?
C66 N2 C70 117.0(9) . . ?
C66 N2 Ni1 121.2(7) . . ?
C70 N2 Ni1 121.8(7) . . ?
C75 N3 C71 117.6(9) . . ?
C75 N3 Ni2 122.4(7) . . ?
C71 N3 Ni2 120.0(7) . . ?
C80 N4 C76 115.6(9) . . ?
C80 N4 Ni2 121.8(7) . . ?
C76 N4 Ni2 122.6(7) . . ?
C81 N5 C85 115.4(9) . . ?
C81 N5 Ni3 122.6(7) . . ?
C85 N5 Ni3 122.0(7) . . ?
C86 N6 C90 118.6(9) . . ?
C86 N6 Ni3 119.9(8) . . ?
C90 N6 Ni3 121.5(7) . . ?
C5 O1 Ni1 126.7(5) . . ?
C7 O2 Ni1 125.5(5) . . ?
C14 O3 Ni2 123.0(5) . . ?
C16 O4 Ni2 125.3(5) . . ?
C25 O5 Ni2 124.3(5) . . ?
C27 O6 Ni2 127.1(5) . . ?
C34 O7 Ni3 125.3(6) . . ?
C36 O8 Ni3 124.5(6) . . ?
C45 O9 Ni1 124.8(5) . . ?
C47 O10 Ni1 126.6(5) . . ?
C54 O11 Ni3 123.2(6) . . ?
C56 O12 Ni3 124.2(6) . . ?
O10 Ni1 O2 89.9(2) . . ?
O10 Ni1 O1 176.9(2) . . ?
O2 Ni1 O1 90.4(2) . . ?
O10 Ni1 O9 89.6(2) . . ?
O2 Ni1 O9 177.8(3) . . ?
O1 Ni1 O9 90.3(2) . . ?
O10 Ni1 N2 88.1(3) . . ?
O2 Ni1 N2 89.5(3) . . ?
O1 Ni1 N2 88.8(3) . . ?
O9 Ni1 N2 92.6(3) . . ?
O10 Ni1 N1 92.6(3) . . ?
O2 Ni1 N1 89.5(3) . . ?
O1 Ni1 N1 90.5(3) . . ?
O9 Ni1 N1 88.4(3) . . ?
N2 Ni1 N1 178.8(3) . . ?
O6 Ni2 O3 86.8(2) . . ?
O6 Ni2 O5 91.3(2) . . ?
O3 Ni2 O5 178.1(2) . . ?
O6 Ni2 O4 177.0(2) . . ?
O3 Ni2 O4 90.6(2) . . ?
O5 Ni2 O4 91.3(2) . . ?
O6 Ni2 N3 91.4(3) . . ?
O3 Ni2 N3 93.0(2) . . ?
O5 Ni2 N3 86.7(3) . . ?
O4 Ni2 N3 90.4(3) . . ?
O6 Ni2 N4 88.7(3) . . ?
O3 Ni2 N4 89.8(3) . . ?
O5 Ni2 N4 90.5(3) . . ?
O4 Ni2 N4 89.7(3) . . ?
N3 Ni2 N4 177.2(3) . . ?
O7 Ni3 O11 87.9(2) . . ?
O7 Ni3 O8 91.6(2) . . ?
O11 Ni3 O8 179.4(2) . . ?
O7 Ni3 O12 177.8(2) . . ?
O11 Ni3 O12 90.2(2) . . ?
O8 Ni3 O12 90.4(2) . . ?
O7 Ni3 N5 90.8(3) . . ?
O11 Ni3 N5 90.4(3) . . ?
O8 Ni3 N5 89.8(3) . . ?
O12 Ni3 N5 88.3(3) . . ?
O7 Ni3 N6 90.0(3) . . ?
O11 Ni3 N6 91.7(3) . . ?
O8 Ni3 N6 88.2(3) . . ?
O12 Ni3 N6 91.0(3) . . ?
N5 Ni3 N6 177.9(3) . . ?

loop_
_geom_bond_atom_site_label_1
_geom_bond_atom_site_label_2
_geom_bond_distance
_geom_bond_site_symmetry_2
_geom_bond_publ_flag
C1 C4 1.538(14) . ?
C1 H1A 0.9800 . ?
C1 H1B 0.9800 . ?
C1 H1C 0.9800 . ?
C2 C4 1.523(12) . ?
C2 H2A 0.9800 . ?
C2 H2B 0.9800 . ?
C2 H2C 0.9800 . ?
C3 C4 1.504(13) . ?
C3 H3A 0.9800 . ?
C3 H3B 0.9800 . ?
C3 H3C 0.9800 . ?
C4 C5 1.552(12) . ?
C5 O1 1.254(10) . ?
C5 C6 1.420(12) . ?
C6 C7 1.419(12) . ?
C6 H6 0.9500 . ?
C7 O2 1.250(10) . ?
C7 C8 1.532(12) . ?
C8 C9 1.361(12) . ?
C8 C13 1.409(12) . ?
C9 C10 1.375(13) . ?
C9 H9 0.9500 . ?
C10 C11 1.390(12) . ?
C10 H10 0.9500 . ?
C11 C12 1.369(12) . ?
C11 C14 1.526(11) . ?
C12 C13 1.382(12) . ?
C12 H12 0.9500 . ?
C13 H13 0.9500 . ?
C14 O3 1.269(10) . ?
C14 C15 1.384(12) . ?
C15 C16 1.426(12) . ?
C15 H15 0.9500 . ?
C16 O4 1.271(10) . ?
C16 C17 1.522(12) . ?
C17 C19 1.528(13) . ?
C17 C18 1.547(12) . ?
C17 C20 1.554(12) . ?
C18 H18A 0.9800 . ?
C18 H18B 0.9800 . ?
C18 H18C 0.9800 . ?
C19 H19A 0.9800 . ?
C19 H19B 0.9800 . ?
C19 H19C 0.9800 . ?
C20 H20A 0.9800 . ?
C20 H20B 0.9800 . ?
C20 H20C 0.9800 . ?
C21 C24 1.510(13) . ?
C21 H21A 0.9800 . ?
C21 H21B 0.9800 . ?
C21 H21C 0.9800 . ?
C22 C24 1.528(12) . ?
C22 H22A 0.9800 . ?
C22 H22B 0.9800 . ?
C22 H22C 0.9800 . ?
C23 C24 1.525(13) . ?
C23 H23A 0.9800 . ?
C23 H23B 0.9800 . ?
C23 H23C 0.9800 . ?
C24 C25 1.562(12) . ?
C25 O5 1.291(10) . ?
C25 C26 1.357(12) . ?
C26 C27 1.416(12) . ?
C26 H26 0.9500 . ?
C27 O6 1.300(10) . ?
C27 C28 1.479(12) . ?
C28 C33 1.388(12) . ?
C28 C29 1.397(12) . ?
C29 C30 1.375(12) . ?
C29 H29 0.9500 . ?
C30 C31 1.400(12) . ?
C30 H30 0.9500 . ?
C31 C32 1.416(12) . ?
C31 C34 1.482(12) . ?
C32 C33 1.391(12) . ?
C32 H32 0.9500 . ?
C33 H33 0.9500 . ?
C34 O7 1.278(10) . ?
C34 C35 1.416(12) . ?
C35 C36 1.399(12) . ?
C35 H35 0.9500 . ?
C36 O8 1.276(10) . ?
C36 C37 1.561(12) . ?
C37 C40 1.41(2) . ?
C37 C39A 1.46(2) . ?
C37 C38 1.47(3) . ?
C37 C40A 1.52(2) . ?
C37 C39 1.60(3) . ?
C37 C38A 1.67(2) . ?
C38 H38A 0.9800 . ?
C38 H38B 0.9800 . ?
C38 H38C 0.9800 . ?
C39 H39A 0.9800 . ?
C39 H39B 0.9800 . ?
C39 H39C 0.9800 . ?
C40 H40A 0.9800 . ?
C40 H40B 0.9800 . ?
C40 H40C 0.9800 . ?
C38A H38D 0.9800 . ?
C38A H38E 0.9800 . ?
C38A H38F 0.9800 . ?
C39A H39D 0.9800 . ?
C39A H39E 0.9800 . ?
C39A H39F 0.9800 . ?
C40A H40D 0.9800 . ?
C40A H40E 0.9800 . ?
C40A H40F 0.9800 . ?
C41 C44 1.533(13) . ?
C41 H41A 0.9800 . ?
C41 H41B 0.9800 . ?
C41 H41C 0.9800 . ?
C42 C44 1.537(13) . ?
C42 H42A 0.9800 . ?
C42 H42B 0.9800 . ?
C42 H42C 0.9800 . ?
C43 C44 1.505(13) . ?
C43 H43A 0.9800 . ?
C43 H43B 0.9800 . ?
C43 H43C 0.9800 . ?
C44 C45 1.542(12) . ?
C45 O9 1.261(10) . ?
C45 C46 1.442(12) . ?
C46 C47 1.412(12) . ?
C46 H46 0.9500 . ?
C47 O10 1.277(10) . ?
C47 C48 1.512(12) . ?
C48 C53 1.385(12) . ?
C48 C49 1.393(12) . ?
C49 C50 1.368(12) . ?
C49 H49 0.9500 . ?
C50 C51 1.403(12) . ?
C50 H50 0.9500 . ?
C51 C52 1.380(12) . ?
C51 C54 1.537(12) . ?
C52 C53 1.399(12) . ?
C52 H52 0.9500 . ?
C53 H53 0.9500 . ?
C54 O11 1.282(10) . ?
C54 C55 1.391(12) . ?
C55 C56 1.401(12) . ?
C55 H55 0.9500 . ?
C56 O12 1.293(10) . ?
C56 C57 1.552(12) . ?
C57 C58 1.479(16) . ?
C57 C58A 1.503(10) . ?
C57 C60 1.503(17) . ?
C57 C59 1.507(18) . ?
C57 C59A 1.510(10) . ?
C57 C60A 1.521(10) . ?
C58 H58A 0.9800 . ?
C58 H58B 0.9800 . ?
C58 H58C 0.9800 . ?
C59 H59A 0.9800 . ?
C59 H59B 0.9800 . ?
C59 H59C 0.9800 . ?
C60 H60A 0.9800 . ?
C60 H60B 0.9800 . ?
C60 H60C 0.9800 . ?
C60A H60D 0.9800 . ?
C60A H60E 0.9800 . ?
C60A H60F 0.9800 . ?
C59A H59D 0.9800 . ?
C59A H59E 0.9800 . ?
C59A H59F 0.9800 . ?
C58A H58D 0.9800 . ?
C58A H58E 0.9800 . ?
C58A H58F 0.9800 . ?
C61 N1 1.332(11) . ?
C61 C62 1.353(13) . ?
C61 H61 0.9500 . ?
C62 C63 1.405(15) . ?
C62 H62 0.9500 . ?
C63 C64 1.364(15) . ?
C63 H63 0.9500 . ?
C64 C65 1.371(14) . ?
C64 H64 0.9500 . ?
C65 N1 1.326(12) . ?
C65 H65 0.9500 . ?
C66 N2 1.329(13) . ?
C66 C67 1.367(15) . ?
C66 H66 0.9500 . ?
C67 C68 1.376(16) . ?
C67 H67 0.9500 . ?
C68 C69 1.363(16) . ?
C68 H68 0.9500 . ?
C69 C70 1.386(15) . ?
C69 H69 0.9500 . ?
C70 N2 1.351(12) . ?
C70 H70 0.9500 . ?
C71 N3 1.346(11) . ?
C71 C72 1.375(13) . ?
C71 H71 0.9500 . ?
C72 C73 1.371(14) . ?
C72 H72 0.9500 . ?
C73 C74 1.378(14) . ?
C73 H73 0.9500 . ?
C74 C75 1.379(13) . ?
C74 H74 0.9500 . ?
C75 N3 1.335(11) . ?
C75 H75 0.9500 . ?
C76 C77 1.340(13) . ?
C76 N4 1.354(12) . ?
C76 H76 0.9500 . ?
C77 C78 1.363(14) . ?
C77 H77 0.9500 . ?
C78 C79 1.380(14) . ?
C78 H78 0.9500 . ?
C79 C80 1.356(13) . ?
C79 H79 0.9500 . ?
C80 N4 1.352(12) . ?
C80 H80 0.9500 . ?
C81 N5 1.334(12) . ?
C81 C82 1.388(14) . ?
C81 H81 0.9500 . ?
C82 C83 1.365(15) . ?
C82 H82 0.9500 . ?
C83 C84 1.377(15) . ?
C83 H83 0.9500 . ?
C84 C85 1.404(14) . ?
C84 H84 0.9500 . ?
C85 N5 1.344(12) . ?
C85 H85 0.9500 . ?
C86 N6 1.323(12) . ?
C86 C87 1.420(14) . ?
C86 H86 0.9500 . ?
C87 C88 1.359(15) . ?
C87 H87 0.9500 . ?
C88 C89 1.377(15) . ?
C88 H88 0.9500 . ?
C89 C90 1.352(14) . ?
C89 H89 0.9500 . ?
C90 N6 1.348(12) . ?
C90 H90 0.9500 . ?
C91 C93 1.323(16) . ?
C91 C92 1.382(17) . ?
C91 H91 0.9500 . ?
C92 N7 1.311(16) . ?
C92 H92 0.9500 . ?
N7 C94 1.291(14) . ?
C94 C95 1.348(16) . ?
C94 H94 0.9500 . ?
C95 C93 1.351(16) . ?
C95 H95 0.9500 . ?
C93 H93 0.9500 . ?
C96 C100 1.237(18) . ?
C96 N8 1.367(17) . ?
C96 H96 0.9500 . ?
N8 C97 1.387(18) . ?
C97 C98 1.373(18) . ?
C97 H97 0.9500 . ?
C98 C99 1.436(19) . ?
C98 H98 0.9500 . ?
C99 C100 1.37(2) . ?
C99 H99 0.9500 . ?
C100 H100 0.9500 . ?
N9 C101 1.261(17) . ?
N9 C103 1.338(19) . ?
C101 C102 1.33(2) . ?
C101 H101 0.9500 . ?
C102 C105 1.34(2) . ?
C102 H102 0.9500 . ?
C103 C104 1.32(2) . ?
C103 H103 0.9500 . ?
C104 C105 1.36(2) . ?
C104 H104 0.9500 . ?
C105 H105 0.9500 . ?
C106 C107 1.3900 . ?
C106 N10 1.3900 . ?
C106 H106 0.9500 . ?
C107 C108 1.3900 . ?
C107 H107 0.9500 . ?
C108 C109 1.3900 . ?
C108 H108 0.9500 . ?
C109 C110 1.3900 . ?
C109 H109 0.9500 . ?
C110 N10 1.3900 . ?
C110 H110 0.9500 . ?
N1 Ni1 2.111(7) . ?
N2 Ni1 2.091(8) . ?
N3 Ni2 2.119(8) . ?
N4 Ni2 2.125(8) . ?
N5 Ni3 2.096(8) . ?
N6 Ni3 2.105(8) . ?
O1 Ni1 2.019(6) . ?
O2 Ni1 2.018(6) . ?
O3 Ni2 2.015(5) . ?
O4 Ni2 2.030(6) . ?
O5 Ni2 2.015(5) . ?
O6 Ni2 1.997(6) . ?
O7 Ni3 2.013(6) . ?
O8 Ni3 2.033(6) . ?
O9 Ni1 2.025(6) . ?
O10 Ni1 2.012(6) . ?
O11 Ni3 2.020(6) . ?
O12 Ni3 2.043(6) . ?

loop_
_geom_torsion_atom_site_label_1
_geom_torsion_atom_site_label_2
_geom_torsion_atom_site_label_3
_geom_torsion_atom_site_label_4
_geom_torsion
_geom_torsion_site_symmetry_1
_geom_torsion_site_symmetry_2
_geom_torsion_site_symmetry_3
_geom_torsion_site_symmetry_4
_geom_torsion_publ_flag
C3 C4 C5 O1 165.9(8) . . . . ?
C2 C4 C5 O1 44.4(11) . . . . ?
C1 C4 C5 O1 -73.1(10) . . . . ?
C3 C4 C5 C6 -13.6(13) . . . . ?
C2 C4 C5 C6 -135.0(9) . . . . ?
C1 C4 C5 C6 107.5(10) . . . . ?
O1 C5 C6 C7 -4.9(15) . . . . ?
C4 C5 C6 C7 174.5(8) . . . . ?
C5 C6 C7 O2 3.5(15) . . . . ?
C5 C6 C7 C8 -173.7(8) . . . . ?
O2 C7 C8 C9 -157.0(9) . . . . ?
C6 C7 C8 C9 20.5(14) . . . . ?
O2 C7 C8 C13 22.4(12) . . . . ?
C6 C7 C8 C13 -160.1(8) . . . . ?
C13 C8 C9 C10 2.4(16) . . . . ?
C7 C8 C9 C10 -178.3(9) . . . . ?
C8 C9 C10 C11 0.6(16) . . . . ?
C9 C10 C11 C12 -4.0(14) . . . . ?
C9 C10 C11 C14 175.6(9) . . . . ?
C10 C11 C12 C13 4.6(15) . . . . ?
C14 C11 C12 C13 -175.0(9) . . . . ?
C11 C12 C13 C8 -1.6(15) . . . . ?
C9 C8 C13 C12 -1.9(14) . . . . ?
C7 C8 C13 C12 178.7(8) . . . . ?
C12 C11 C14 O3 -25.9(12) . . . . ?
C10 C11 C14 O3 154.5(9) . . . . ?
C12 C11 C14 C15 150.1(9) . . . . ?
C10 C11 C14 C15 -29.4(13) . . . . ?
O3 C14 C15 C16 4.5(15) . . . . ?
C11 C14 C15 C16 -171.1(8) . . . . ?
C14 C15 C16 O4 -0.1(15) . . . . ?
C14 C15 C16 C17 176.5(8) . . . . ?
O4 C16 C17 C19 111.2(9) . . . . ?
C15 C16 C17 C19 -65.6(10) . . . . ?
O4 C16 C17 C18 -127.6(9) . . . . ?
C15 C16 C17 C18 55.6(11) . . . . ?
O4 C16 C17 C20 -9.3(11) . . . . ?
C15 C16 C17 C20 173.9(8) . . . . ?
C21 C24 C25 O5 64.3(10) . . . . ?
C23 C24 C25 O5 -53.6(10) . . . . ?
C22 C24 C25 O5 -176.3(8) . . . . ?
C21 C24 C25 C26 -113.7(10) . . . . ?
C23 C24 C25 C26 128.3(9) . . . . ?
C22 C24 C25 C26 5.7(12) . . . . ?
O5 C25 C26 C27 3.3(16) . . . . ?
C24 C25 C26 C27 -178.9(9) . . . . ?
C25 C26 C27 O6 -10.9(15) . . . . ?
C25 C26 C27 C28 170.0(9) . . . . ?
O6 C27 C28 C33 160.8(8) . . . . ?
C26 C27 C28 C33 -20.0(14) . . . . ?
O6 C27 C28 C29 -15.9(12) . . . . ?
C26 C27 C28 C29 163.3(9) . . . . ?
C33 C28 C29 C30 0.8(14) . . . . ?
C27 C28 C29 C30 177.7(9) . . . . ?
C28 C29 C30 C31 1.5(15) . . . . ?
C29 C30 C31 C32 -3.2(14) . . . . ?
C29 C30 C31 C34 176.0(9) . . . . ?
C30 C31 C32 C33 2.5(13) . . . . ?
C34 C31 C32 C33 -176.6(8) . . . . ?
C29 C28 C33 C32 -1.4(14) . . . . ?
C27 C28 C33 C32 -178.1(8) . . . . ?
C31 C32 C33 C28 -0.3(14) . . . . ?
C30 C31 C34 O7 35.6(13) . . . . ?
C32 C31 C34 O7 -145.3(9) . . . . ?
C30 C31 C34 C35 -143.5(9) . . . . ?
C32 C31 C34 C35 35.6(13) . . . . ?
O7 C34 C35 C36 -5.7(16) . . . . ?
C31 C34 C35 C36 173.3(8) . . . . ?
C34 C35 C36 O8 6.5(16) . . . . ?
C34 C35 C36 C37 -176.9(9) . . . . ?
O8 C36 C37 C40 -170.8(14) . . . . ?
C35 C36 C37 C40 12.2(18) . . . . ?
O8 C36 C37 C39A 104.2(13) . . . . ?
C35 C36 C37 C39A -72.8(14) . . . . ?
O8 C36 C37 C38 -46.3(16) . . . . ?
C35 C36 C37 C38 136.7(15) . . . . ?
O8 C36 C37 C40A -23.3(13) . . . . ?
C35 C36 C37 C40A 159.6(11) . . . . ?
O8 C36 C37 C39 70.2(13) . . . . ?
C35 C36 C37 C39 -106.8(13) . . . . ?
O8 C36 C37 C38A -139.7(11) . . . . ?
C35 C36 C37 C38A 43.3(14) . . . . ?
C43 C44 C45 O9 67.3(10) . . . . ?
C41 C44 C45 O9 -49.9(11) . . . . ?
C42 C44 C45 O9 -170.8(8) . . . . ?
C43 C44 C45 C46 -108.5(10) . . . . ?
C41 C44 C45 C46 134.4(9) . . . . ?
C42 C44 C45 C46 13.5(12) . . . . ?
O9 C45 C46 C47 1.7(15) . . . . ?
C44 C45 C46 C47 177.0(8) . . . . ?
C45 C46 C47 O10 9.4(15) . . . . ?
C45 C46 C47 C48 -170.4(8) . . . . ?
O10 C47 C48 C53 13.8(12) . . . . ?
C46 C47 C48 C53 -166.4(9) . . . . ?
O10 C47 C48 C49 -168.1(8) . . . . ?
C46 C47 C48 C49 11.7(14) . . . . ?
C53 C48 C49 C50 -0.9(14) . . . . ?
C47 C48 C49 C50 -179.0(9) . . . . ?
C48 C49 C50 C51 1.9(15) . . . . ?
C49 C50 C51 C52 -3.8(14) . . . . ?
C49 C50 C51 C54 175.9(9) . . . . ?
C50 C51 C52 C53 4.5(14) . . . . ?
C54 C51 C52 C53 -175.2(8) . . . . ?
C49 C48 C53 C52 1.6(14) . . . . ?
C47 C48 C53 C52 179.8(8) . . . . ?
C51 C52 C53 C48 -3.5(14) . . . . ?
C52 C51 C54 O11 -18.4(12) . . . . ?
C50 C51 C54 O11 161.9(8) . . . . ?
C52 C51 C54 C55 155.8(9) . . . . ?
C50 C51 C54 C55 -23.9(14) . . . . ?
O11 C54 C55 C56 -1.3(16) . . . . ?
C51 C54 C55 C56 -174.9(9) . . . . ?
C54 C55 C56 O12 2.2(16) . . . . ?
C54 C55 C56 C57 -179.2(9) . . . . ?
O12 C56 C57 C58 -64.8(12) . . . . ?
C55 C56 C57 C58 116.5(12) . . . . ?
O12 C56 C57 C58A -20.2(17) . . . . ?
C55 C56 C57 C58A 161.1(16) . . . . ?
O12 C56 C57 C60 171.6(10) . . . . ?
C55 C56 C57 C60 -7.2(14) . . . . ?
O12 C56 C57 C59 51.8(12) . . . . ?
C55 C56 C57 C59 -126.9(12) . . . . ?
O12 C56 C57 C59A 99.3(16) . . . . ?
C55 C56 C57 C59A -79.5(17) . . . . ?
O12 C56 C57 C60A -142.8(16) . . . . ?
C55 C56 C57 C60A 38.4(18) . . . . ?
N1 C61 C62 C63 -1.4(17) . . . . ?
C61 C62 C63 C64 -2.0(16) . . . . ?
C62 C63 C64 C65 4.2(17) . . . . ?
C63 C64 C65 N1 -3.5(18) . . . . ?
N2 C66 C67 C68 1.7(18) . . . . ?
C66 C67 C68 C69 -1.6(18) . . . . ?
C67 C68 C69 C70 2.2(19) . . . . ?
C68 C69 C70 N2 -2.9(18) . . . . ?
N3 C71 C72 C73 -1.3(14) . . . . ?
C71 C72 C73 C74 0.6(14) . . . . ?
C72 C73 C74 C75 0.8(14) . . . . ?
C73 C74 C75 N3 -1.5(14) . . . . ?
N4 C76 C77 C78 -0.6(15) . . . . ?
C76 C77 C78 C79 -0.7(15) . . . . ?
C77 C78 C79 C80 2.0(15) . . . . ?
C78 C79 C80 N4 -2.1(15) . . . . ?
N5 C81 C82 C83 -2.2(16) . . . . ?
C81 C82 C83 C84 1.6(16) . . . . ?
C82 C83 C84 C85 -0.5(15) . . . . ?
C83 C84 C85 N5 -0.2(14) . . . . ?
N6 C86 C87 C88 3.0(15) . . . . ?
C86 C87 C88 C89 -2.3(15) . . . . ?
C87 C88 C89 C90 1.3(15) . . . . ?
C88 C89 C90 N6 -0.9(15) . . . . ?
C93 C91 C92 N7 -3(2) . . . . ?
C91 C92 N7 C94 1(2) . . . . ?
C92 N7 C94 C95 3.2(19) . . . . ?
N7 C94 C95 C93 -4(2) . . . . ?
C92 C91 C93 C95 2.3(19) . . . . ?
C94 C95 C93 C91 1(2) . . . . ?
C100 C96 N8 C97 3(2) . . . . ?
C96 N8 C97 C98 -2(2) . . . . ?
N8 C97 C98 C99 2(2) . . . . ?
C97 C98 C99 C100 -2(2) . . . . ?
N8 C96 C100 C99 -3(3) . . . . ?
C98 C99 C100 C96 3(2) . . . . ?
C103 N9 C101 C102 1(3) . . . . ?
N9 C101 C102 C105 1(3) . . . . ?
C101 N9 C103 C104 -6(3) . . . . ?
N9 C103 C104 C105 9(3) . . . . ?
C101 C102 C105 C104 2(2) . . . . ?
C103 C104 C105 C102 -7(3) . . . . ?
N10 C106 C107 C108 0.0 . . . . ?
C106 C107 C108 C109 0.0 . . . . ?
C107 C108 C109 C110 0.0 . . . . ?
C108 C109 C110 N10 0.0 . . . . ?
C109 C110 N10 C106 0.0 . . . . ?
C107 C106 N10 C110 0.0 . . . . ?
C64 C65 N1 C61 0.1(15) . . . . ?
C64 C65 N1 Ni1 174.4(8) . . . . ?
C62 C61 N1 C65 2.4(14) . . . . ?
C62 C61 N1 Ni1 -172.0(8) . . . . ?
C67 C66 N2 C70 -2.3(16) . . . . ?
C67 C66 N2 Ni1 179.6(8) . . . . ?
C69 C70 N2 C66 2.8(16) . . . . ?
C69 C70 N2 Ni1 -179.1(8) . . . . ?
C74 C75 N3 C71 0.8(12) . . . . ?
C74 C75 N3 Ni2 179.0(7) . . . . ?
C72 C71 N3 C75 0.6(12) . . . . ?
C72 C71 N3 Ni2 -177.6(7) . . . . ?
C79 C80 N4 C76 0.9(13) . . . . ?
C79 C80 N4 Ni2 -180.0(7) . . . . ?
C77 C76 N4 C80 0.6(13) . . . . ?
C77 C76 N4 Ni2 -178.6(7) . . . . ?
C82 C81 N5 C85 1.5(14) . . . . ?
C82 C81 N5 Ni3 -179.5(8) . . . . ?
C84 C85 N5 C81 -0.3(13) . . . . ?
C84 C85 N5 Ni3 -179.3(7) . . . . ?
C87 C86 N6 C90 -2.5(13) . . . . ?
C87 C86 N6 Ni3 177.6(7) . . . . ?
C89 C90 N6 C86 1.5(14) . . . . ?
C89 C90 N6 Ni3 -178.6(7) . . . . ?
C6 C5 O1 Ni1 -5.2(13) . . . . ?
C4 C5 O1 Ni1 175.4(5) . . . . ?
C6 C7 O2 Ni1 7.6(13) . . . . ?
C8 C7 O2 Ni1 -175.2(5) . . . . ?
C15 C14 O3 Ni2 -20.1(12) . . . . ?
C11 C14 O3 Ni2 155.6(6) . . . . ?
C15 C16 O4 Ni2 12.6(12) . . . . ?
C17 C16 O4 Ni2 -164.0(6) . . . . ?
C26 C25 O5 Ni2 11.3(12) . . . . ?
C24 C25 O5 Ni2 -166.7(5) . . . . ?
C26 C27 O6 Ni2 2.3(12) . . . . ?
C28 C27 O6 Ni2 -178.5(5) . . . . ?
C35 C34 O7 Ni3 -4.7(13) . . . . ?
C31 C34 O7 Ni3 176.2(5) . . . . ?
C35 C36 O8 Ni3 3.3(13) . . . . ?
C37 C36 O8 Ni3 -173.6(5) . . . . ?
C46 C45 O9 Ni1 -21.6(12) . . . . ?
C44 C45 O9 Ni1 162.9(6) . . . . ?
C46 C47 O10 Ni1 1.8(13) . . . . ?
C48 C47 O10 Ni1 -178.5(5) . . . . ?
C55 C54 O11 Ni3 -16.7(12) . . . . ?
C51 C54 O11 Ni3 157.2(6) . . . . ?
C55 C56 O12 Ni3 15.2(12) . . . . ?
C57 C56 O12 Ni3 -163.5(6) . . . . ?
C47 O10 Ni1 O2 163.5(7) . . . . ?
C47 O10 Ni1 O9 -14.4(7) . . . . ?
C47 O10 Ni1 N2 -107.0(7) . . . . ?
C47 O10 Ni1 N1 74.0(7) . . . . ?
C7 O2 Ni1 O10 164.6(7) . . . . ?
C7 O2 Ni1 O1 -12.3(7) . . . . ?
C7 O2 Ni1 N2 76.5(7) . . . . ?
C7 O2 Ni1 N1 -102.8(7) . . . . ?
C5 O1 Ni1 O2 11.3(7) . . . . ?
C5 O1 Ni1 O9 -170.8(7) . . . . ?
C5 O1 Ni1 N2 -78.3(7) . . . . ?
C5 O1 Ni1 N1 100.8(7) . . . . ?
C45 O9 Ni1 O10 23.9(7) . . . . ?
C45 O9 Ni1 O1 -159.2(7) . . . . ?
C45 O9 Ni1 N2 112.0(7) . . . . ?
C45 O9 Ni1 N1 -68.7(7) . . . . ?
C66 N2 Ni1 O10 138.8(8) . . . . ?
C70 N2 Ni1 O10 -39.2(8) . . . . ?
C66 N2 Ni1 O2 -131.3(8) . . . . ?
C70 N2 Ni1 O2 50.7(8) . . . . ?
C66 N2 Ni1 O1 -41.0(8) . . . . ?
C70 N2 Ni1 O1 141.0(8) . . . . ?
C66 N2 Ni1 O9 49.2(8) . . . . ?
C70 N2 Ni1 O9 -128.7(8) . . . . ?
C65 N1 Ni1 O10 27.6(8) . . . . ?
C61 N1 Ni1 O10 -158.4(7) . . . . ?
C65 N1 Ni1 O2 -62.2(8) . . . . ?
C61 N1 Ni1 O2 111.7(7) . . . . ?
C65 N1 Ni1 O1 -152.6(8) . . . . ?
C61 N1 Ni1 O1 21.4(7) . . . . ?
C65 N1 Ni1 O9 117.1(8) . . . . ?
C61 N1 Ni1 O9 -68.9(7) . . . . ?
C27 O6 Ni2 O3 -172.4(7) . . . . ?
C27 O6 Ni2 O5 7.3(7) . . . . ?
C27 O6 Ni2 N3 -79.4(7) . . . . ?
C27 O6 Ni2 N4 97.7(7) . . . . ?
C14 O3 Ni2 O6 -155.1(7) . . . . ?
C14 O3 Ni2 O4 23.3(7) . . . . ?
C14 O3 Ni2 N3 113.7(7) . . . . ?
C14 O3 Ni2 N4 -66.3(7) . . . . ?
C25 O5 Ni2 O6 -13.9(7) . . . . ?
C25 O5 Ni2 O4 167.7(7) . . . . ?
C25 O5 Ni2 N3 77.4(7) . . . . ?
C25 O5 Ni2 N4 -102.6(7) . . . . ?
C16 O4 Ni2 O3 -20.2(7) . . . . ?
C16 O4 Ni2 O5 160.1(7) . . . . ?
C16 O4 Ni2 N3 -113.2(7) . . . . ?
C16 O4 Ni2 N4 69.6(7) . . . . ?
C75 N3 Ni2 O6 -32.3(6) . . . . ?
C71 N3 Ni2 O6 145.8(6) . . . . ?
C75 N3 Ni2 O3 54.6(6) . . . . ?
C71 N3 Ni2 O3 -127.3(6) . . . . ?
C75 N3 Ni2 O5 -123.5(6) . . . . ?
C71 N3 Ni2 O5 54.6(6) . . . . ?
C75 N3 Ni2 O4 145.2(6) . . . . ?
C71 N3 Ni2 O4 -36.7(6) . . . . ?
C80 N4 Ni2 O6 -141.4(7) . . . . ?
C76 N4 Ni2 O6 37.7(7) . . . . ?
C80 N4 Ni2 O3 131.7(7) . . . . ?
C76 N4 Ni2 O3 -49.2(7) . . . . ?
C80 N4 Ni2 O5 -50.2(7) . . . . ?
C76 N4 Ni2 O5 128.9(7) . . . . ?
C80 N4 Ni2 O4 41.2(7) . . . . ?
C76 N4 Ni2 O4 -139.7(7) . . . . ?
C34 O7 Ni3 O11 -169.8(7) . . . . ?
C34 O7 Ni3 O8 10.0(7) . . . . ?
C34 O7 Ni3 N5 99.9(7) . . . . ?
C34 O7 Ni3 N6 -78.1(7) . . . . ?
C54 O11 Ni3 O7 -155.0(7) . . . . ?
C54 O11 Ni3 N5 -64.3(7) . . . . ?
C54 O11 Ni3 N6 115.0(7) . . . . ?
C36 O8 Ni3 O7 -9.3(7) . . . . ?
C36 O8 Ni3 O12 171.6(7) . . . . ?
C36 O8 Ni3 N5 -100.1(7) . . . . ?
C36 O8 Ni3 N6 80.7(7) . . . . ?
C56 O12 Ni3 O11 -23.6(7) . . . . ?
C56 O12 Ni3 O8 156.5(7) . . . . ?
C56 O12 Ni3 N5 66.7(7) . . . . ?
C56 O12 Ni3 N6 -115.3(7) . . . . ?
C81 N5 Ni3 O7 -135.0(7) . . . . ?
C85 N5 Ni3 O7 43.9(7) . . . . ?
C81 N5 Ni3 O11 137.2(7) . . . . ?
C85 N5 Ni3 O11 -43.9(7) . . . . ?
C81 N5 Ni3 O8 -43.4(7) . . . . ?
C85 N5 Ni3 O8 135.5(7) . . . . ?
C81 N5 Ni3 O12 47.0(7) . . . . ?
C85 N5 Ni3 O12 -134.1(7) . . . . ?
C86 N6 Ni3 O7 134.2(7) . . . . ?
C90 N6 Ni3 O7 -45.8(7) . . . . ?
C86 N6 Ni3 O11 -138.0(7) . . . . ?
C90 N6 Ni3 O11 42.0(7) . . . . ?
C86 N6 Ni3 O8 42.6(7) . . . . ?
C90 N6 Ni3 O8 -137.4(7) . . . . ?
C86 N6 Ni3 O12 -47.8(7) . . . . ?
C90 N6 Ni3 O12 132.3(7) . . . . ?
